data_7705668
loop_
_publ_author_name
'Chen, Hanhan'
'Xiao, Zikang'
'Yan, Bing'
'Wu, Hechen'
'Ma, Pengtao'
'Wang, Jingping'
'Niu, Jingyang'

_publ_section_title
;
 H-shaped oxalate-bridging lanthanoid-incorporated arsenotungstates.
;
_journal_issue 44
_journal_name_full 'Dalton transactions (Cambridge, England : 2003)'
_journal_page_first 15731
_journal_page_last 15738
_journal_paper_doi 10.1039/d0dt02792h
_journal_volume 49
_journal_year 2020
_chemical_formula_moiety 'K17Na2H5, 2(Pr(As2W19O67H2O) 2(H2O) (C2O4)), 52(H2O)'
_chemical_formula_sum 'C2 H121 As4 K17 Na2 O200 Pr2 W38'
_chemical_formula_weight 11623.94
_space_group_crystal_system triclinic
_space_group_IT_number 2
_space_group_name_Hall '-P 1'
_space_group_name_H-M_alt 'P -1'
_atom_sites_solution_primary dual
_audit_creation_date 2020-10-05
_audit_creation_method
;
Olex2 1.2
(compiled 2018.05.29 svn.r3508 for OlexSys, GUI svn.r5506)
;
_audit_update_record
;
2020-10-05 deposited with the CCDC.	2020-10-12 downloaded from the CCDC.
;
_cell_angle_alpha 67.2070(10)
_cell_angle_beta 81.0460(10)
_cell_angle_gamma 79.9610(10)
_cell_formula_units_Z 1
_cell_length_a 12.3275(2)
_cell_length_b 18.5853(3)
_cell_length_c 22.9955(4)
_cell_measurement_reflns_used 9741
_cell_measurement_temperature 150(2)
_cell_measurement_theta_max 28.28
_cell_measurement_theta_min 2.27
_cell_volume 4760.14(14)
_computing_cell_refinement 'SAINT V8.38A (?, 2016)'
_computing_data_reduction 'SAINT V8.38A (?, 2016)'
_computing_molecular_graphics 'Olex2 (Dolomanov et al., 2009)'
_computing_publication_material 'Olex2 (Dolomanov et al., 2009)'
_computing_structure_refinement 'ShelXL (Sheldrick, 2015)'
_computing_structure_solution 'ShelXT (Sheldrick, 2015)'
_diffrn_ambient_temperature 150.01
_diffrn_measured_fraction_theta_full 0.997
_diffrn_measured_fraction_theta_max 0.997
_diffrn_measurement_device_type 'Bruker D8 VENTURE PHOTON II'
_diffrn_measurement_method '\f and \w scans'
_diffrn_radiation_monochromator 'Helios multilayer optic'
_diffrn_radiation_type MoK\a
_diffrn_radiation_wavelength 0.71073
_diffrn_reflns_av_R_equivalents 0.0457
_diffrn_reflns_av_unetI/netI 0.0443
_diffrn_reflns_Laue_measured_fraction_full 0.997
_diffrn_reflns_Laue_measured_fraction_max 0.997
_diffrn_reflns_limit_h_max 14
_diffrn_reflns_limit_h_min -14
_diffrn_reflns_limit_k_max 22
_diffrn_reflns_limit_k_min -22
_diffrn_reflns_limit_l_max 27
_diffrn_reflns_limit_l_min -24
_diffrn_reflns_number 60416
_diffrn_reflns_point_group_measured_fraction_full 0.997
_diffrn_reflns_point_group_measured_fraction_max 0.997
_diffrn_reflns_theta_full 25.100
_diffrn_reflns_theta_max 25.100
_diffrn_reflns_theta_min 2.227
_diffrn_source_type Microfocus
_diffrn_standards_number 0
_exptl_absorpt_coefficient_mu 24.539
_exptl_absorpt_correction_T_max 0.7457
_exptl_absorpt_correction_T_min 0.4390
_exptl_absorpt_correction_type multi-scan
_exptl_absorpt_process_details
'SADABS-2016/2 (Bruker,2016/2) was used for absorption correction. wR2(int) was 0.1348 before and 0.0642 after correction. The Ratio of minimum to maximum transmission is 0.5887. The \l/2 correction factor is Not present.'
_exptl_crystal_colour 'light green'
_exptl_crystal_colour_modifier light
_exptl_crystal_colour_primary green
_exptl_crystal_density_diffrn 4.013
_exptl_crystal_description plate
_exptl_crystal_F_000 5019
_exptl_crystal_size_max 0.11
_exptl_crystal_size_mid 0.08
_exptl_crystal_size_min 0.02
_refine_diff_density_max 3.759
_refine_diff_density_min -2.435
_refine_diff_density_rms 0.307
_refine_ls_extinction_method none
_refine_ls_goodness_of_fit_ref 1.041
_refine_ls_hydrogen_treatment undef
_refine_ls_matrix_type full
_refine_ls_number_parameters 1099
_refine_ls_number_reflns 16910
_refine_ls_number_restraints 12
_refine_ls_restrained_S_all 1.040
_refine_ls_R_factor_all 0.0434
_refine_ls_R_factor_gt 0.0345
_refine_ls_shift/su_max 0.001
_refine_ls_shift/su_mean 0.000
_refine_ls_structure_factor_coef Fsqd
_refine_ls_weighting_details 'w=1/[\s^2^(Fo^2^)+(0.0239P)^2^+126.0536P] where P=(Fo^2^+2Fc^2^)/3'
_refine_ls_weighting_scheme calc
_refine_ls_wR_factor_gt 0.0780
_refine_ls_wR_factor_ref 0.0827
_reflns_Friedel_coverage 0.000
_reflns_number_gt 14554
_reflns_number_total 16910
_reflns_threshold_expression 'I > 2\s(I)'
_cod_data_source_file d0dt02792h2.cif
_cod_data_source_block 2018536
_cod_depositor_comments 'Adding full bibliography for 7705668--7705670.cif.'
_cod_original_cell_volume 4760.15(14)
_cod_database_code 7705668
_shelx_shelxl_version_number 2018/3
_shelx_space_group_comment
;
The symmetry employed for this shelxl refinement is uniquely defined
by the following loop, which should always be used as a source of
symmetry information in preference to the above space-group names.
They are only intended as comments.
;
_shelx_estimated_absorpt_t_max 0.640
_shelx_estimated_absorpt_t_min 0.173
_diffrn_source_source 'Incoatc Ius 3.0 '
_olex2_refinement_description
;
1. Uiso/Uaniso restraints and constraints
Uanis(O36) \\sim Ueq, Uanis(O2) \\sim Ueq: with sigma of 0.01 and sigma for
terminal atoms of 0.02
2. Others
 Fixed Sof: K7(0.7) K8(0.65) K9(0.65) K10(0.5) O14W(0.55) O17W(0.5) O29W(0.5)
 O30W(0.45) O35W(0.5) O18W(0.5) O19W(0.5) O31W(0.5) O32W(0.5) O24W(0.5)
 O34W(0.5) O36W(0.5) O37W(0.5) O38W(0.5) O39W(0.5) O40W(0.5)
;
_olex2_submission_special_instructions 'No special instructions were received'

loop_
_space_group_symop_operation_xyz
'x, y, z'
'-x, -y, -z'

loop_
_atom_site_label
_atom_site_type_symbol
_atom_site_fract_x
_atom_site_fract_y
_atom_site_fract_z
_atom_site_U_iso_or_equiv
_atom_site_adp_type
_atom_site_occupancy
_atom_site_site_symmetry_order
_atom_site_calc_flag
_atom_site_refinement_flags_posn
_atom_site_refinement_flags_adp
_atom_site_refinement_flags_occupancy
_atom_site_disorder_assembly
_atom_site_disorder_group
As1 As 0.25715(9) 0.34637(7) 0.80855(5) 0.0098(2) Uani 1 1 d . . . . .
As2 As 0.38891(9) 0.68066(7) 0.71857(5) 0.0118(2) Uani 1 1 d . . . . .
C1 C 0.5158(10) 0.5415(8) 0.4887(6) 0.024(3) Uani 1 1 d . . . . .
K1 K 0.7070(3) 0.7350(3) 0.84600(17) 0.0542(12) Uani 1 1 d . . . . .
K2 K 0.1707(2) 0.53558(17) 0.93445(14) 0.0230(6) Uani 1 1 d . . . . .
K3 K -0.3448(2) 0.42923(17) 0.71061(14) 0.0215(6) Uani 1 1 d . . . . .
K4 K 0.9860(2) 0.60395(18) 0.78742(14) 0.0248(6) Uani 1 1 d . . . . .
K5 K -0.1752(2) 0.25610(19) 1.01945(15) 0.0293(7) Uani 1 1 d . . . . .
K6 K 0.4106(3) 0.2825(2) 0.55692(14) 0.0308(7) Uani 1 1 d . . . . .
K7 K 0.0822(3) 0.6797(2) 0.57120(18) 0.0181(8) Uani 0.7 1 d . . P . .
K8 K -0.2393(5) 0.0288(4) 1.1484(3) 0.0577(17) Uani 0.65 1 d . . P . .
K9 K 0.5477(6) -0.0956(4) 0.9743(4) 0.067(2) Uani 0.65 1 d . . P . .
K10 K 0.3125(8) 0.8902(5) 0.3621(4) 0.059(2) Uani 0.5 1 d . . P . .
Na1 Na -0.1011(8) 0.8315(5) 0.4596(4) 0.076(2) Uani 1 1 d . . . . .
O1 O 0.0495(7) 0.0991(5) 0.8162(4) 0.0211(19) Uani 1 1 d . . . . .
O1W O 0.5416(7) 0.4348(6) 0.9165(4) 0.023(2) Uani 1 1 d . . . . .
O2 O 0.4287(7) 0.0333(5) 0.8746(4) 0.0207(19) Uani 1 1 d . U . . .
O2W O 0.1867(7) 0.5612(5) 0.6798(4) 0.0209(19) Uani 1 1 d . . . . .
O3 O 0.1324(7) 0.0954(5) 1.0207(4) 0.0205(19) Uani 1 1 d . . . . .
O3W O 0.2343(8) 0.5671(6) 0.5407(4) 0.031(2) Uani 1 1 d . . . . .
O4 O -0.0684(6) 0.3999(5) 0.9667(4) 0.0185(19) Uani 1 1 d . . . . .
O4W O -0.1359(8) 0.1741(6) 0.9382(5) 0.031(2) Uiso 1 1 d . . . . .
O5 O 0.0324(6) 0.4645(5) 0.7500(4) 0.0171(18) Uani 1 1 d . . . . .
O5W O -0.2539(8) 0.3676(6) 0.9060(5) 0.034(2) Uiso 1 1 d . . . . .
O6 O 0.1840(7) 0.3343(6) 0.5964(4) 0.025(2) Uani 1 1 d . . . . .
O6W O -0.3948(10) 0.2167(7) 1.0288(6) 0.051(3) Uiso 1 1 d . . . . .
O7 O 0.5597(7) 0.2683(5) 0.6538(4) 0.023(2) Uani 1 1 d . . . . .
O7W O -0.0897(11) 0.7960(8) 0.5684(6) 0.060(3) Uiso 1 1 d . . . . .
O8 O 0.6639(6) 0.2486(5) 0.8853(4) 0.021(2) Uani 1 1 d . . . . .
O8W O 0.9283(16) 0.6166(12) 0.9068(10) 0.110(6) Uiso 1 1 d . . . . .
O9 O 0.3627(6) 0.3193(5) 1.0277(4) 0.0185(19) Uani 1 1 d . . . . .
O9W O 0.2793(8) 0.4734(6) 1.0424(5) 0.036(2) Uiso 1 1 d . . . . .
O10 O 0.3631(7) 0.5014(5) 0.7672(4) 0.0194(19) Uani 1 1 d . . . . .
O10W O 0.3115(12) 0.1636(9) 0.5186(7) 0.071(4) Uiso 1 1 d . . . . .
O11 O 0.4675(7) 0.5934(5) 0.9558(4) 0.022(2) Uani 1 1 d . . . . .
O11W O 0.8989(8) 0.7631(6) 0.7648(5) 0.038(3) Uiso 1 1 d . . . . .
O12 O 0.7761(6) 0.5375(6) 0.8140(4) 0.022(2) Uani 1 1 d . . . . .
O12W O -0.0679(12) 0.6024(9) 0.6614(7) 0.071(4) Uiso 1 1 d . . . . .
O13 O 0.7040(7) 0.6257(5) 0.5603(4) 0.021(2) Uani 1 1 d . . . . .
O14 O 0.3665(7) 0.7791(5) 0.4767(4) 0.023(2) Uani 1 1 d . . . . .
O14W O 0.0169(13) 0.0185(10) 1.1095(8) 0.027(4) Uiso 0.55 1 d . . P A 1
O15 O 0.0212(7) 0.8584(5) 0.6388(4) 0.026(2) Uani 1 1 d . . . . .
O16 O 0.0746(7) 0.7622(5) 0.8655(4) 0.026(2) Uani 1 1 d . . . . .
O16W O -0.1926(15) 0.0318(11) 1.0265(9) 0.098(5) Uiso 1 1 d . . . . .
O17 O 0.4526(8) 0.9088(5) 0.8031(5) 0.030(2) Uani 1 1 d . . . . .
O17W O -0.087(2) 0.8578(15) 0.3538(12) 0.057(7) Uiso 0.5 1 d . . P . .
O18 O 0.7481(8) 0.8457(6) 0.6584(4) 0.028(2) Uani 1 1 d . . . . .
O19 O 0.4030(8) 0.9999(6) 0.5749(5) 0.031(2) Uani 1 1 d . . . . .
O20 O 0.3421(6) 0.7697(5) 0.6547(4) 0.0169(18) Uani 1 1 d . . . . .
O21 O 0.3731(6) 0.2726(4) 0.8107(4) 0.0111(16) Uani 1 1 d . . . . .
O21W O 0.3553(14) 0.9932(11) 0.4317(8) 0.092(5) Uiso 1 1 d . . . . .
O22 O 0.2308(7) 0.9086(5) 0.6228(4) 0.023(2) Uani 1 1 d . . . . .
O23 O 0.3694(6) 0.7217(5) 0.7790(4) 0.0140(17) Uani 1 1 d . . . . .
O23W O -0.0923(11) 0.6891(8) 0.4972(6) 0.062(4) Uiso 1 1 d . . . . .
O24 O 0.5130(6) 0.1603(5) 0.8800(4) 0.0149(17) Uani 1 1 d . . . . .
O25 O 0.2806(6) 0.6746(5) 0.8950(4) 0.0165(18) Uani 1 1 d . . . . .
O25W O 0.6483(15) 0.0337(11) 0.9547(9) 0.104(6) Uiso 1 1 d . . . . .
O26 O 0.1612(6) 0.3082(5) 0.7788(4) 0.0137(17) Uani 1 1 d . . . . .
O27 O 0.0309(6) 0.3652(5) 0.6905(4) 0.0151(18) Uani 1 1 d . . . . .
O28 O 0.4657(7) 0.7457(5) 0.8630(4) 0.0191(19) Uani 1 1 d . . . . .
O28W O -0.0810(15) 0.9582(11) 0.4339(9) 0.100(6) Uiso 1 1 d . . . . .
O29 O -0.0166(6) 0.3500(5) 0.8620(4) 0.0164(18) Uani 1 1 d . . . . .
O29W O -0.3163(17) -0.0468(13) 1.2573(10) 0.037(5) Uiso 0.5 1 d . . P A .
O30 O 0.4694(7) 0.1661(5) 0.7693(4) 0.0180(18) Uani 1 1 d . . . . .
O30W O -0.0663(16) 0.1077(12) 1.0994(9) 0.024(4) Uiso 0.45 1 d . . P A 2
O31 O 0.1398(6) 0.2209(5) 0.7181(4) 0.0145(17) Uani 1 1 d . . . . .
O32 O 0.2572(6) 0.1425(5) 0.8157(4) 0.0173(18) Uani 1 1 d . . . . .
O33 O 0.3925(6) 0.5604(5) 0.8585(4) 0.0144(17) Uani 1 1 d . . . . .
O35W O 0.623(2) 0.9020(15) 0.8599(12) 0.056(7) Uiso 0.5 1 d . . P B 1
O34 O 0.5837(6) 0.2719(5) 0.7724(4) 0.0157(18) Uani 1 1 d . . . . .
O35 O -0.1586(6) 0.3988(5) 0.7662(4) 0.0207(19) Uani 1 1 d . . . . .
O36 O 0.5356(6) 0.6841(4) 0.7005(4) 0.0113(16) Uani 1 1 d . U . . .
O37 O 0.0870(7) 0.4647(5) 0.8678(4) 0.0202(19) Uani 1 1 d . . . . .
O38 O 0.3809(7) 0.8884(5) 0.7018(4) 0.025(2) Uani 1 1 d . . . . .
O39 O 0.1300(7) 0.7084(5) 0.6825(4) 0.022(2) Uani 1 1 d . . . . .
O40 O 0.0510(6) 0.2532(5) 0.9751(4) 0.0141(17) Uani 1 1 d . . . . .
O41 O 0.5381(7) 0.8557(5) 0.6255(4) 0.022(2) Uani 1 1 d . . . . .
O42 O 0.5247(6) 0.5707(5) 0.6452(4) 0.0168(18) Uani 1 1 d . . . . .
O43 O 0.5624(7) 0.8009(5) 0.7475(4) 0.0203(19) Uani 1 1 d . . . . .
O44 O 0.2076(6) 0.3062(4) 0.8910(4) 0.0110(16) Uani 1 1 d . . . . .
O45 O 0.1606(6) 0.3635(5) 0.9788(4) 0.0173(18) Uani 1 1 d . . . . .
O46 O 0.5734(6) 0.6259(5) 0.8333(4) 0.0157(18) Uani 1 1 d . . . . .
O47 O 0.5138(6) 0.7266(5) 0.5702(4) 0.0169(18) Uani 1 1 d . . . . .
O48 O 0.2596(6) 0.2149(5) 1.0037(4) 0.0176(18) Uani 1 1 d . . . . .
O49 O 0.6937(7) 0.7353(5) 0.6170(4) 0.0203(19) Uani 1 1 d . . . . .
O50 O 0.1003(6) 0.1760(5) 0.8925(4) 0.0144(17) Uani 1 1 d . . . . .
O51 O 0.3249(6) 0.6631(5) 0.5949(4) 0.0170(18) Uani 1 1 d . . . . .
O52 O 0.3039(7) 0.1465(5) 0.9215(4) 0.0199(19) Uani 1 1 d . . . . .
O53 O 0.2309(7) 0.4238(5) 0.6600(4) 0.0205(19) Uani 1 1 d . . . . .
O54 O 0.1628(7) 0.8057(5) 0.7374(4) 0.0181(18) Uani 1 1 d . . . . .
O55 O 0.2761(7) 0.8273(5) 0.8208(4) 0.0204(19) Uani 1 1 d . . . . .
O56 O 0.2083(7) 0.8085(5) 0.5694(4) 0.0185(19) Uani 1 1 d . . . . .
O57 O 0.7061(6) 0.5843(5) 0.6913(4) 0.0151(18) Uani 1 1 d . . . . .
O58 O 0.3984(7) 0.8707(5) 0.5437(4) 0.022(2) Uani 1 1 d . . . . .
O59 O 0.7210(7) 0.6919(6) 0.7391(4) 0.023(2) Uani 1 1 d . . . . .
O60 O 0.3343(6) 0.2785(5) 0.6895(4) 0.0157(18) Uani 1 1 d . . . . .
O61 O -0.0270(6) 0.2537(5) 0.8005(4) 0.0141(17) Uani 1 1 d . . . . .
O62 O 0.4363(6) 0.2707(5) 0.9271(4) 0.0144(17) Uani 1 1 d . . . . .
O63 O 0.4526(6) 0.3880(5) 0.6932(4) 0.0181(19) Uani 1 1 d . . . . .
O64 O 0.5672(6) 0.5183(5) 0.7891(4) 0.0178(18) Uani 1 1 d . . . . .
O65 O 0.3366(6) 0.4131(5) 0.8982(4) 0.0176(18) Uani 1 1 d . . . . .
O66 O 0.5114(6) 0.3779(5) 0.8256(4) 0.0150(17) Uani 1 1 d . . . . .
O67 O 0.1657(6) 0.6535(5) 0.8137(4) 0.0176(18) Uani 1 1 d . . . . .
O68 O 0.4777(7) 0.5799(6) 0.5236(4) 0.027(2) Uani 1 1 d . . . . .
O69 O 0.5752(7) 0.5658(5) 0.4376(4) 0.025(2) Uani 1 1 d . . . . .
Pr1 Pr 0.36459(5) 0.51898(4) 0.62692(3) 0.01906(15) Uani 1 1 d . . . . .
W1 W 0.10085(4) 0.18428(3) 0.80437(2) 0.01307(10) Uani 1 1 d . . . . .
W2 W 0.38939(4) 0.13344(3) 0.84920(2) 0.01466(11) Uani 1 1 d . . . . .
W3 W 0.16268(4) 0.18168(3) 0.95901(2) 0.01290(10) Uani 1 1 d . . . . .
W4 W 0.04767(4) 0.37425(3) 0.92192(2) 0.01296(10) Uani 1 1 d . . . . .
W5 W -0.01870(4) 0.37419(3) 0.77354(2) 0.01272(10) Uani 1 1 d . . . . .
W6 W 0.18526(4) 0.33364(3) 0.67213(2) 0.01388(11) Uani 1 1 d . . . . .
W7 W 0.47024(4) 0.28394(3) 0.71407(2) 0.01336(10) Uani 1 1 d . . . . .
W8 W 0.53702(4) 0.26502(3) 0.85648(2) 0.01254(10) Uani 1 1 d . . . . .
W9 W 0.30666(4) 0.31525(3) 0.96600(2) 0.01228(10) Uani 1 1 d . . . . .
W10 W 0.43550(4) 0.47363(3) 0.83236(2) 0.01187(10) Uani 1 1 d . . . . .
W11 W 0.43324(4) 0.64343(3) 0.87909(2) 0.01441(11) Uani 1 1 d . . . . .
W12 W 0.66769(4) 0.59381(3) 0.77156(2) 0.01499(11) Uani 1 1 d . . . . .
W13 W 0.61453(4) 0.64425(3) 0.62002(2) 0.01420(11) Uani 1 1 d . . . . .
W14 W 0.35872(4) 0.76064(3) 0.55705(2) 0.01519(11) Uani 1 1 d . . . . .
W15 W 0.15228(4) 0.80666(3) 0.65418(2) 0.01725(11) Uani 1 1 d . . . . .
W16 W 0.19240(4) 0.73778(3) 0.82068(2) 0.01595(11) Uani 1 1 d . . . . .
W17 W 0.41951(4) 0.83463(3) 0.78378(2) 0.02053(12) Uani 1 1 d . . . . .
W18 W 0.64576(4) 0.78554(3) 0.67464(2) 0.01933(12) Uani 1 1 d . . . . .
W19 W 0.38267(4) 0.90221(3) 0.61186(3) 0.02103(12) Uani 1 1 d . . . . .
O13W O 0.5916(11) 1.0489(9) 0.5870(7) 0.064(4) Uiso 1 1 d . . . . .
O15W O 0.8291(11) 1.0410(8) 0.8565(7) 0.063(4) Uiso 1 1 d . . . . .
O18W O 0.2500(16) 0.6889(12) 0.4285(9) 0.033(5) Uiso 0.5 1 d . . P C 1
O19W O 0.3084(17) 0.6069(13) 0.4107(10) 0.042(5) Uiso 0.5 1 d . . P D 2
O20W O 0.8026(10) 0.2029(8) 0.7672(6) 0.055(3) Uiso 1 1 d . . . . .
O22W O 0.1472(11) 0.9811(9) 0.7295(7) 0.069(4) Uiso 1 1 d . . . . .
O26W O -0.1337(11) 0.9799(8) 0.6573(6) 0.061(3) Uiso 1 1 d . . . . .
O27W O 0.8001(14) 0.9801(10) 0.7849(8) 0.090(5) Uiso 1 1 d . . . . .
O31W O 0.446(2) 1.1199(15) 0.6392(12) 0.057(7) Uiso 0.5 1 d . . P . .
O32W O -0.1470(18) 0.8021(13) 0.8786(11) 0.044(5) Uiso 0.5 1 d . . P . .
O24W O 0.671(2) 1.0722(17) 0.7731(13) 0.066(7) Uiso 0.5 1 d . . P E 1
O34W O 0.612(2) 1.0301(15) 0.7627(12) 0.055(6) Uiso 0.5 1 d . . P F 2
O36W O 0.725(2) 0.8650(16) 0.8642(13) 0.061(7) Uiso 0.5 1 d . . P B 2
O37W O 0.075(4) 0.078(3) 1.221(2) 0.143(17) Uiso 0.5 1 d . . P G 1
O38W O -0.038(2) 0.0148(16) 1.0133(13) 0.063(7) Uiso 0.5 1 d . . P . .
O39W O 0.878(3) 1.111(2) 0.7044(18) 0.101(11) Uiso 0.5 1 d . . P . .
O40W O 0.024(3) 0.071(2) 1.1887(18) 0.094(10) Uiso 0.5 1 d . . P H 2

loop_
_atom_site_aniso_label
_atom_site_aniso_U_11
_atom_site_aniso_U_22
_atom_site_aniso_U_33
_atom_site_aniso_U_23
_atom_site_aniso_U_13
_atom_site_aniso_U_12
As1 0.0087(5) 0.0109(6) 0.0112(6) -0.0058(5) -0.0002(4) -0.0015(4)
As2 0.0124(6) 0.0128(6) 0.0114(6) -0.0057(5) 0.0015(4) -0.0037(5)
C1 0.014(6) 0.028(8) 0.024(7) -0.006(6) -0.001(5) -0.002(5)
K1 0.038(2) 0.114(4) 0.0311(19) -0.040(2) 0.0124(15) -0.045(2)
K2 0.0256(15) 0.0199(15) 0.0251(15) -0.0084(13) -0.0037(12) -0.0058(12)
K3 0.0163(13) 0.0205(15) 0.0277(15) -0.0081(13) -0.0062(11) -0.0009(11)
K4 0.0229(14) 0.0263(17) 0.0279(16) -0.0132(14) 0.0018(12) -0.0066(12)
K5 0.0257(15) 0.0375(19) 0.0310(17) -0.0206(15) 0.0057(13) -0.0090(13)
K6 0.0313(16) 0.0385(19) 0.0207(15) -0.0134(14) 0.0016(12) 0.0025(14)
K7 0.0098(17) 0.022(2) 0.024(2) -0.0117(18) -0.0042(15) 0.0031(15)
K8 0.057(4) 0.053(4) 0.078(5) -0.043(4) 0.014(3) -0.019(3)
K9 0.079(5) 0.048(4) 0.065(5) -0.009(4) -0.032(4) 0.011(4)
K10 0.084(6) 0.044(5) 0.036(4) -0.006(4) -0.022(4) 0.017(4)
Na1 0.092(6) 0.061(6) 0.054(5) -0.008(4) 0.008(4) -0.002(5)
O1 0.023(5) 0.023(5) 0.019(5) -0.010(4) -0.002(4) 0.000(4)
O1W 0.021(5) 0.038(6) 0.012(4) -0.011(4) -0.001(4) -0.004(4)
O2 0.025(4) 0.009(4) 0.031(5) -0.011(4) -0.007(4) 0.002(3)
O2W 0.014(4) 0.026(5) 0.026(5) -0.015(4) 0.000(4) 0.000(4)
O3 0.018(4) 0.024(5) 0.019(5) -0.006(4) -0.002(4) -0.006(4)
O3W 0.027(5) 0.047(7) 0.021(5) -0.015(5) -0.005(4) 0.000(5)
O4 0.014(4) 0.027(5) 0.020(5) -0.016(4) 0.000(3) 0.000(4)
O5 0.010(4) 0.022(5) 0.022(5) -0.012(4) 0.001(3) -0.004(3)
O6 0.022(5) 0.040(6) 0.019(5) -0.014(4) 0.000(4) -0.011(4)
O7 0.017(4) 0.029(5) 0.029(5) -0.019(4) 0.000(4) -0.001(4)
O8 0.012(4) 0.026(5) 0.025(5) -0.007(4) -0.008(4) 0.002(4)
O9 0.015(4) 0.023(5) 0.018(4) -0.006(4) -0.005(3) -0.002(4)
O10 0.021(4) 0.010(4) 0.027(5) -0.004(4) -0.010(4) -0.001(3)
O11 0.025(5) 0.029(5) 0.014(4) -0.009(4) -0.002(4) -0.009(4)
O12 0.012(4) 0.037(6) 0.016(4) -0.011(4) 0.003(3) -0.003(4)
O13 0.017(4) 0.031(5) 0.016(4) -0.010(4) 0.006(3) -0.005(4)
O14 0.026(5) 0.026(5) 0.016(5) -0.005(4) -0.005(4) 0.001(4)
O15 0.026(5) 0.023(5) 0.025(5) -0.008(4) -0.002(4) 0.004(4)
O16 0.021(5) 0.024(5) 0.031(5) -0.016(4) 0.010(4) 0.000(4)
O17 0.044(6) 0.019(5) 0.036(6) -0.019(5) 0.008(5) -0.017(4)
O18 0.033(5) 0.035(6) 0.023(5) -0.015(5) 0.011(4) -0.025(5)
O19 0.040(6) 0.024(5) 0.031(5) -0.012(5) 0.008(4) -0.015(4)
O20 0.018(4) 0.016(5) 0.015(4) -0.005(4) 0.001(3) -0.001(3)
O21 0.009(4) 0.008(4) 0.015(4) -0.004(3) 0.002(3) -0.002(3)
O22 0.023(5) 0.019(5) 0.027(5) -0.010(4) 0.000(4) -0.003(4)
O23 0.017(4) 0.013(4) 0.017(4) -0.012(4) 0.006(3) -0.006(3)
O24 0.006(4) 0.019(5) 0.023(5) -0.012(4) -0.004(3) 0.003(3)
O25 0.018(4) 0.013(4) 0.019(4) -0.007(4) 0.008(3) -0.010(3)
O26 0.008(4) 0.021(5) 0.015(4) -0.008(4) 0.004(3) -0.008(3)
O27 0.015(4) 0.022(5) 0.010(4) -0.007(4) -0.004(3) -0.003(3)
O28 0.020(4) 0.028(5) 0.020(5) -0.018(4) 0.005(4) -0.014(4)
O29 0.007(4) 0.021(5) 0.024(5) -0.010(4) -0.002(3) -0.006(3)
O30 0.020(4) 0.015(5) 0.022(5) -0.011(4) -0.002(4) 0.000(4)
O31 0.011(4) 0.013(4) 0.021(4) -0.009(4) 0.001(3) -0.004(3)
O32 0.016(4) 0.014(5) 0.022(5) -0.010(4) -0.001(3) 0.002(3)
O33 0.012(4) 0.017(5) 0.015(4) -0.007(4) -0.003(3) 0.001(3)
O34 0.013(4) 0.018(5) 0.019(4) -0.010(4) -0.002(3) -0.002(3)
O35 0.007(4) 0.028(5) 0.028(5) -0.015(4) -0.002(3) 0.004(4)
O36 0.013(4) 0.010(4) 0.011(4) -0.003(3) 0.005(3) -0.008(3)
O37 0.018(4) 0.022(5) 0.028(5) -0.016(4) -0.003(4) -0.005(4)
O38 0.034(5) 0.016(5) 0.021(5) -0.004(4) 0.007(4) -0.011(4)
O39 0.022(5) 0.024(5) 0.023(5) -0.015(4) 0.003(4) -0.002(4)
O40 0.013(4) 0.016(5) 0.012(4) -0.003(4) 0.000(3) -0.005(3)
O41 0.027(5) 0.017(5) 0.026(5) -0.012(4) 0.005(4) -0.009(4)
O42 0.014(4) 0.020(5) 0.015(4) -0.003(4) -0.001(3) -0.005(3)
O43 0.024(5) 0.019(5) 0.022(5) -0.011(4) 0.002(4) -0.010(4)
O44 0.015(4) 0.008(4) 0.011(4) -0.004(3) 0.001(3) -0.005(3)
O45 0.018(4) 0.023(5) 0.017(4) -0.011(4) 0.001(3) -0.008(4)
O46 0.010(4) 0.023(5) 0.016(4) -0.005(4) -0.001(3) -0.012(3)
O47 0.015(4) 0.022(5) 0.014(4) -0.009(4) 0.003(3) 0.000(4)
O48 0.013(4) 0.029(5) 0.014(4) -0.010(4) -0.002(3) -0.007(4)
O49 0.019(4) 0.026(5) 0.016(4) -0.006(4) 0.008(3) -0.015(4)
O50 0.013(4) 0.012(4) 0.016(4) -0.003(4) 0.000(3) -0.003(3)
O51 0.017(4) 0.017(5) 0.016(4) -0.005(4) 0.005(3) -0.009(3)
O52 0.015(4) 0.029(5) 0.022(5) -0.017(4) -0.003(4) -0.002(4)
O53 0.015(4) 0.030(5) 0.018(4) -0.009(4) -0.003(3) -0.004(4)
O54 0.022(4) 0.014(5) 0.019(5) -0.008(4) 0.002(4) -0.001(4)
O55 0.022(5) 0.020(5) 0.021(5) -0.014(4) 0.002(4) 0.000(4)
O56 0.019(4) 0.019(5) 0.016(4) -0.005(4) -0.004(3) 0.000(4)
O57 0.005(4) 0.025(5) 0.015(4) -0.008(4) 0.001(3) -0.003(3)
O58 0.025(5) 0.016(5) 0.024(5) -0.005(4) -0.002(4) -0.004(4)
O59 0.019(4) 0.036(6) 0.025(5) -0.021(5) 0.003(4) -0.011(4)
O60 0.014(4) 0.019(5) 0.019(4) -0.013(4) -0.001(3) -0.001(3)
O61 0.014(4) 0.015(4) 0.017(4) -0.010(4) 0.000(3) -0.002(3)
O62 0.012(4) 0.018(5) 0.016(4) -0.008(4) 0.001(3) -0.006(3)
O63 0.016(4) 0.029(5) 0.011(4) -0.007(4) 0.001(3) -0.008(4)
O64 0.015(4) 0.023(5) 0.015(4) -0.006(4) 0.003(3) -0.008(4)
O65 0.010(4) 0.022(5) 0.023(5) -0.009(4) 0.000(3) -0.004(3)
O66 0.014(4) 0.013(4) 0.017(4) -0.005(4) 0.003(3) -0.005(3)
O67 0.011(4) 0.022(5) 0.023(5) -0.013(4) 0.000(3) -0.002(3)
O68 0.029(5) 0.029(6) 0.029(5) -0.017(5) -0.004(4) -0.002(4)
O69 0.028(5) 0.027(5) 0.022(5) -0.011(4) 0.009(4) -0.009(4)
Pr1 0.0160(3) 0.0201(4) 0.0217(4) -0.0085(3) -0.0010(3) -0.0025(3)
W1 0.0119(2) 0.0130(3) 0.0177(2) -0.0090(2) -0.00103(18) -0.00246(18)
W2 0.0120(2) 0.0120(3) 0.0203(3) -0.0074(2) -0.00145(19) 0.00086(18)
W3 0.0122(2) 0.0128(3) 0.0136(2) -0.0044(2) -0.00015(18) -0.00385(18)
W4 0.0098(2) 0.0156(3) 0.0164(2) -0.0096(2) 0.00144(18) -0.00279(18)
W5 0.0088(2) 0.0137(3) 0.0173(2) -0.0076(2) -0.00212(18) -0.00064(18)
W6 0.0133(2) 0.0185(3) 0.0130(2) -0.0086(2) -0.00099(18) -0.00406(19)
W7 0.0111(2) 0.0173(3) 0.0141(2) -0.0093(2) 0.00108(18) -0.00167(19)
W8 0.0092(2) 0.0141(3) 0.0145(2) -0.0059(2) -0.00221(18) 0.00027(18)
W9 0.0108(2) 0.0163(3) 0.0115(2) -0.0066(2) 0.00013(18) -0.00417(18)
W10 0.0105(2) 0.0127(2) 0.0135(2) -0.0055(2) -0.00155(18) -0.00252(18)
W11 0.0147(2) 0.0189(3) 0.0132(2) -0.0089(2) 0.00247(18) -0.00749(19)
W12 0.0109(2) 0.0236(3) 0.0122(2) -0.0072(2) 0.00114(18) -0.0070(2)
W13 0.0119(2) 0.0198(3) 0.0119(2) -0.0069(2) 0.00183(18) -0.00456(19)
W14 0.0162(2) 0.0153(3) 0.0126(2) -0.0047(2) 0.00088(18) -0.00140(19)
W15 0.0167(2) 0.0140(3) 0.0196(3) -0.0068(2) 0.0013(2) 0.0004(2)
W16 0.0159(2) 0.0155(3) 0.0183(3) -0.0098(2) 0.00488(19) -0.00431(19)
W17 0.0278(3) 0.0173(3) 0.0212(3) -0.0124(2) 0.0070(2) -0.0108(2)
W18 0.0195(3) 0.0244(3) 0.0177(3) -0.0100(2) 0.0056(2) -0.0132(2)
W19 0.0269(3) 0.0136(3) 0.0210(3) -0.0057(2) 0.0042(2) -0.0059(2)

loop_
_atom_type_symbol
_atom_type_description
_atom_type_scat_dispersion_real
_atom_type_scat_dispersion_imag
_atom_type_scat_source
As As 0.0499 2.0058 'International Tables Vol C Tables 4.2.6.8 and 6.1.1.4'
C C 0.0033 0.0016 'International Tables Vol C Tables 4.2.6.8 and 6.1.1.4'
K K 0.2009 0.2494 'International Tables Vol C Tables 4.2.6.8 and 6.1.1.4'
Na Na 0.0362 0.0249 'International Tables Vol C Tables 4.2.6.8 and 6.1.1.4'
O O 0.0106 0.0060 'International Tables Vol C Tables 4.2.6.8 and 6.1.1.4'
Pr Pr -0.2180 2.8214 'International Tables Vol C Tables 4.2.6.8 and 6.1.1.4'
W W -0.8490 6.8722 'International Tables Vol C Tables 4.2.6.8 and 6.1.1.4'

loop_
_geom_angle_atom_site_label_1
_geom_angle_atom_site_label_2
_geom_angle_atom_site_label_3
_geom_angle
_geom_angle_site_symmetry_1
_geom_angle_site_symmetry_3
_geom_angle_publ_flag
O21 As1 O26 98.1(4) . . ?
O21 As1 O44 97.2(3) . . ?
O44 As1 O26 97.4(3) . . ?
O23 As2 O20 97.1(4) . . ?
O23 As2 O36 97.2(3) . . ?
O36 As2 O20 98.7(4) . . ?
O68 C1 C1 116.1(14) . 2_666 ?
O69 C1 C1 118.1(15) . 2_666 ?
O69 C1 O68 125.7(13) . . ?
O8W K1 W9 68.6(4) . 2_667 ?
O9 K1 O8W 78.4(4) 2_667 . ?
O9 K1 O11W 140.7(3) 2_667 . ?
O9 K1 O28 70.6(2) 2_667 . ?
O9 K1 O35W 81.8(5) 2_667 . ?
O9 K1 O43 124.3(3) 2_667 . ?
O9 K1 O46 87.6(3) 2_667 . ?
O9 K1 O59 139.9(3) 2_667 . ?
O9 K1 W9 18.94(17) 2_667 2_667 ?
O11W K1 O8W 66.6(4) . . ?
O11W K1 O28 148.7(3) . . ?
O11W K1 O35W 103.0(5) . . ?
O11W K1 O43 94.8(3) . . ?
O11W K1 O46 116.3(3) . . ?
O11W K1 O59 64.4(3) . . ?
O11W K1 W9 123.5(2) . 2_667 ?
O28 K1 O8W 140.7(4) . . ?
O28 K1 O35W 74.9(5) . . ?
O28 K1 O46 53.8(2) . . ?
O28 K1 W9 86.81(18) . 2_667 ?
O35W K1 O8W 124.4(6) . . ?
O35W K1 W9 76.1(5) . 2_667 ?
O43 K1 O8W 150.4(4) . . ?
O43 K1 O28 53.9(2) . . ?
O43 K1 O35W 81.0(5) . . ?
O43 K1 O46 63.9(2) . . ?
O43 K1 W9 138.7(2) . 2_667 ?
O46 K1 O8W 102.5(4) . . ?
O46 K1 O35W 128.1(5) . . ?
O46 K1 W9 105.38(18) . 2_667 ?
O59 K1 O8W 96.1(4) . . ?
O59 K1 O28 92.6(2) . . ?
O59 K1 O35W 129.9(5) . . ?
O59 K1 O43 54.4(3) . . ?
O59 K1 O46 54.4(2) . . ?
O59 K1 W9 152.7(3) . 2_667 ?
O32W K1 O8W 64.3(6) 1_655 . ?
O32W K1 O9 84.6(5) 1_655 2_667 ?
O32W K1 O11W 64.7(5) 1_655 . ?
O32W K1 O28 133.2(5) 1_655 . ?
O32W K1 O35W 62.4(7) 1_655 . ?
O32W K1 O43 130.1(5) 1_655 . ?
O32W K1 O46 165.8(5) 1_655 . ?
O32W K1 O59 129.1(5) 1_655 . ?
O32W K1 W9 65.9(5) 1_655 2_667 ?
O36W K1 O8W 102.5(7) . . ?
O36W K1 O11W 86.6(6) . . ?
O36W K1 O28 97.7(6) . . ?
O36W K1 O43 99.1(6) . . ?
O36W K1 O46 151.4(6) . . ?
O36W K1 O59 135.6(6) . . ?
K4 K2 K2 85.13(8) 1_455 2_567 ?
K4 K2 K5 107.25(9) 1_455 2_567 ?
K5 K2 K2 94.57(9) 2_567 2_567 ?
O4 K2 K2 55.68(17) 2_567 2_567 ?
O4 K2 K4 112.68(18) 2_567 1_455 ?
O4 K2 K5 41.33(17) 2_567 2_567 ?
O4 K2 O8W 69.6(4) 2_567 1_455 ?
O4 K2 O33 127.7(2) 2_567 . ?
O4 K2 O65 148.5(2) 2_567 . ?
O8W K2 K2 52.1(4) 1_455 2_567 ?
O8W K2 K4 44.1(4) 1_455 1_455 ?
O8W K2 K5 81.0(4) 1_455 2_567 ?
O9W K2 K2 88.7(2) . 2_567 ?
O9W K2 K4 172.5(2) . 1_455 ?
O9W K2 K5 77.5(2) . 2_567 ?
O9W K2 O4 66.8(3) . 2_567 ?
O9W K2 O8W 133.2(4) . 1_455 ?
O9W K2 O25 89.1(3) . . ?
O9W K2 O33 88.1(3) . . ?
O9W K2 O37 131.6(3) . . ?
O9W K2 O45 76.1(3) . . ?
O9W K2 O65 82.1(3) . . ?
O9W K2 O67 144.2(3) . . ?
O25 K2 K2 131.92(19) . 2_567 ?
O25 K2 K4 98.28(19) . 1_455 ?
O25 K2 K5 38.44(16) . 2_567 ?
O25 K2 O4 79.6(2) . 2_567 ?
O25 K2 O8W 99.2(4) . 1_455 ?
O25 K2 O33 53.6(2) . . ?
O25 K2 O45 154.9(2) . . ?
O25 K2 O65 106.2(2) . . ?
O33 K2 K2 173.6(2) . 2_567 ?
O33 K2 K4 97.55(17) . 1_455 ?
O33 K2 K5 90.23(17) . 2_567 ?
O33 K2 O8W 133.2(4) . 1_455 ?
O33 K2 O65 53.0(2) . . ?
O37 K2 K2 79.58(19) . 2_567 ?
O37 K2 K4 42.78(19) . 1_455 ?
O37 K2 K5 149.5(2) . 2_567 ?
O37 K2 O4 132.9(3) . 2_567 ?
O37 K2 O8W 71.7(4) . 1_455 ?
O37 K2 O25 132.7(3) . . ?
O37 K2 O33 98.4(2) . . ?
O37 K2 O45 55.9(2) . . ?
O37 K2 O65 65.4(2) . . ?
O37 K2 O67 77.8(3) . . ?
O45 K2 K2 68.78(17) . 2_567 ?
O45 K2 K4 97.61(17) . 1_455 ?
O45 K2 K5 148.89(18) . 2_567 ?
O45 K2 O4 111.6(2) . 2_567 ?
O45 K2 O8W 105.8(4) . 1_455 ?
O45 K2 O33 105.0(2) . . ?
O45 K2 O65 52.4(2) . . ?
O65 K2 K2 120.99(18) . 2_567 ?
O65 K2 K4 97.35(17) . 1_455 ?
O65 K2 K5 138.40(17) . 2_567 ?
O65 K2 O8W 136.9(4) . 1_455 ?
O67 K2 K2 120.33(19) . 2_567 ?
O67 K2 K4 43.29(17) . 1_455 ?
O67 K2 K5 79.61(18) . 2_567 ?
O67 K2 O4 110.6(3) . 2_567 ?
O67 K2 O8W 68.4(4) . 1_455 ?
O67 K2 O25 56.5(2) . . ?
O67 K2 O33 64.8(2) . . ?
O67 K2 O45 131.4(2) . . ?
O67 K2 O65 97.6(2) . . ?
O34 K3 W7 31.61(15) 1_455 1_455 ?
O34 K3 W8 28.56(16) 1_455 1_455 ?
O34 K3 W10 82.26(17) 1_455 1_455 ?
O34 K3 W13 154.45(17) 1_455 1_455 ?
O34 K3 O19W 85.2(4) 1_455 2_566 ?
O35 K3 O34 97.8(3) . 1_455 ?
O35 K3 O42 132.8(3) . 1_455 ?
O35 K3 O57 76.4(3) . 1_455 ?
O35 K3 O63 152.9(3) . 1_455 ?
O35 K3 O64 86.2(2) . 1_455 ?
O35 K3 O66 96.1(3) . 1_455 ?
O35 K3 W7 128.0(2) . 1_455 ?
O35 K3 W8 88.6(2) . 1_455 ?
O35 K3 W10 102.8(2) . 1_455 ?
O35 K3 W13 106.6(2) . 1_455 ?
O35 K3 O19W 112.2(4) . 2_566 ?
O42 K3 O34 126.9(2) 1_455 1_455 ?
O42 K3 O57 56.4(2) 1_455 1_455 ?
O42 K3 O63 72.7(2) 1_455 1_455 ?
O42 K3 O64 67.6(2) 1_455 1_455 ?
O42 K3 O66 98.4(2) 1_455 1_455 ?
O42 K3 W7 98.94(17) 1_455 1_455 ?
O42 K3 W8 122.53(18) 1_455 1_455 ?
O42 K3 W10 73.00(17) 1_455 1_455 ?
O42 K3 W13 27.53(16) 1_455 1_455 ?
O42 K3 O19W 88.3(4) 1_455 2_566 ?
O57 K3 O34 161.2(2) 1_455 1_455 ?
O57 K3 W7 154.58(17) 1_455 1_455 ?
O57 K3 W8 132.61(18) 1_455 1_455 ?
O57 K3 W10 81.63(16) 1_455 1_455 ?
O57 K3 W13 32.05(15) 1_455 1_455 ?
O57 K3 O19W 113.6(5) 1_455 2_566 ?
O63 K3 O34 55.2(2) 1_455 1_455 ?
O63 K3 O57 127.9(2) 1_455 1_455 ?
O63 K3 O64 99.0(2) 1_455 1_455 ?
O63 K3 O66 67.1(2) 1_455 1_455 ?
O63 K3 W7 26.68(18) 1_455 1_455 ?
O63 K3 W8 66.32(17) 1_455 1_455 ?
O63 K3 W10 73.27(17) 1_455 1_455 ?
O63 K3 W13 99.80(19) 1_455 1_455 ?
O63 K3 O19W 71.9(4) 1_455 2_566 ?
O64 K3 O34 108.2(2) 1_455 1_455 ?
O64 K3 O57 54.0(2) 1_455 1_455 ?
O64 K3 W7 114.32(17) 1_455 1_455 ?
O64 K3 W8 80.73(18) 1_455 1_455 ?
O64 K3 W10 29.14(16) 1_455 1_455 ?
O64 K3 W13 66.95(18) 1_455 1_455 ?
O64 K3 O19W 155.9(5) 1_455 2_566 ?
O66 K3 O34 54.5(2) 1_455 1_455 ?
O66 K3 O57 107.7(2) 1_455 1_455 ?
O66 K3 O64 53.8(2) 1_455 1_455 ?
O66 K3 W7 66.81(17) 1_455 1_455 ?
O66 K3 W8 28.82(16) 1_455 1_455 ?
O66 K3 W10 29.17(16) 1_455 1_455 ?
O66 K3 W13 114.19(18) 1_455 1_455 ?
O66 K3 O19W 134.0(4) 1_455 2_566 ?
W7 K3 W8 52.36(4) 1_455 1_455 ?
W7 K3 W10 85.29(6) 1_455 1_455 ?
W10 K3 W8 57.99(4) 1_455 1_455 ?
W13 K3 W7 125.29(7) 1_455 1_455 ?
W13 K3 W8 142.69(8) 1_455 1_455 ?
W13 K3 W10 85.15(6) 1_455 1_455 ?
K2 K4 K7 131.78(9) 1_655 1_655 ?
O5 K4 K2 101.76(18) 1_655 1_655 ?
O5 K4 K7 69.45(18) 1_655 1_655 ?
O5 K4 O12W 55.2(3) 1_655 1_655 ?
O5 K4 O39 97.9(2) 1_655 1_655 ?
O8W K4 K2 50.9(4) . 1_655 ?
O8W K4 K7 159.2(4) . 1_655 ?
O8W K4 O5 131.3(5) . 1_655 ?
O8W K4 O11W 73.2(5) . . ?
O8W K4 O12 84.2(4) . . ?
O8W K4 O12W 153.5(5) . 1_655 ?
O8W K4 O39 124.1(4) . 1_655 ?
O11W K4 K2 106.1(2) . 1_655 ?
O11W K4 K7 87.5(2) . 1_655 ?
O11W K4 O5 151.6(3) . 1_655 ?
O11W K4 O12 98.6(3) . . ?
O11W K4 O12W 96.4(4) . 1_655 ?
O11W K4 O39 71.1(3) . 1_655 ?
O12 K4 K2 116.21(19) . 1_655 ?
O12 K4 K7 106.70(18) . 1_655 ?
O12 K4 O5 73.8(2) . 1_655 ?
O12 K4 O12W 73.2(3) . 1_655 ?
O12 K4 O39 142.3(3) . 1_655 ?
O12W K4 K2 153.4(3) 1_655 1_655 ?
O12W K4 K7 33.8(3) 1_655 1_655 ?
O37 K4 K2 43.24(17) 1_655 1_655 ?
O37 K4 K7 119.2(2) 1_655 1_655 ?
O37 K4 O5 60.6(2) 1_655 1_655 ?
O37 K4 O8W 77.3(4) 1_655 . ?
O37 K4 O11W 147.8(3) 1_655 . ?
O37 K4 O12 90.9(3) 1_655 . ?
O37 K4 O12W 115.7(3) 1_655 1_655 ?
O37 K4 O39 117.5(3) 1_655 1_655 ?
O37 K4 O67 78.6(3) 1_655 1_655 ?
O39 K4 K2 101.43(19) 1_655 1_655 ?
O39 K4 K7 38.89(17) 1_655 1_655 ?
O39 K4 O12W 72.2(3) 1_655 1_655 ?
O67 K4 K2 43.75(19) 1_655 1_655 ?
O67 K4 K7 96.22(19) 1_655 1_655 ?
O67 K4 O5 116.7(2) 1_655 1_655 ?
O67 K4 O8W 73.7(4) 1_655 . ?
O67 K4 O11W 81.0(3) 1_655 . ?
O67 K4 O12 157.0(3) 1_655 . ?
O67 K4 O12W 129.8(3) 1_655 1_655 ?
O67 K4 O39 59.4(2) 1_655 1_655 ?
O4 K5 K2 42.29(16) . 2_567 ?
O4 K5 O16 81.9(2) . 2_567 ?
O4 K5 W16 89.80(17) . 2_567 ?
O4W K5 K2 153.1(2) . 2_567 ?
O4W K5 O4 111.6(3) . . ?
O4W K5 O5W 76.6(3) . . ?
O4W K5 O6W 80.9(3) . . ?
O4W K5 O16 133.3(3) . 2_567 ?
O4W K5 O25 162.1(3) . 2_567 ?
O4W K5 O30W 79.3(4) . . ?
O4W K5 O40 72.5(3) . . ?
O4W K5 W16 151.2(2) . 2_567 ?
O5W K5 K2 83.9(2) . 2_567 ?
O5W K5 O4 65.5(3) . . ?
O5W K5 O6W 78.1(3) . . ?
O5W K5 O16 143.6(3) . 2_567 ?
O5W K5 O30W 155.8(4) . . ?
O5W K5 W16 131.4(2) . 2_567 ?
O6W K5 K2 113.3(3) . 2_567 ?
O6W K5 O4 136.2(3) . . ?
O6W K5 O16 120.9(3) . 2_567 ?
O6W K5 O30W 100.9(5) . . ?
O6W K5 W16 97.2(3) . 2_567 ?
O16 K5 K2 60.47(18) 2_567 2_567 ?
O16 K5 W16 27.73(16) 2_567 2_567 ?
O25 K5 K2 40.04(17) 2_567 2_567 ?
O25 K5 O4 82.2(2) 2_567 . ?
O25 K5 O5W 100.1(3) 2_567 . ?
O25 K5 O6W 81.2(3) 2_567 . ?
O25 K5 O16 57.8(2) 2_567 2_567 ?
O25 K5 O30W 103.6(4) 2_567 . ?
O25 K5 O40 125.4(3) 2_567 . ?
O25 K5 W16 32.57(18) 2_567 2_567 ?
O30W K5 O4 122.3(4) . . ?
O40 K5 K2 91.65(18) . 2_567 ?
O40 K5 O4 58.7(2) . . ?
O40 K5 O5W 96.4(3) . . ?
O40 K5 O6W 153.4(3) . . ?
O40 K5 O16 78.8(2) . 2_567 ?
O40 K5 O30W 73.6(4) . . ?
O40 K5 W16 105.53(18) . 2_567 ?
W16 K5 K2 53.21(5) 2_567 2_567 ?
C1 K6 W14 88.3(2) 2_666 2_666 ?
O6 K6 C1 92.6(3) . 2_666 ?
O6 K6 O7 109.3(2) . . ?
O6 K6 O10W 87.1(3) . . ?
O6 K6 O13 72.4(2) . 2_666 ?
O6 K6 O47 124.5(2) . 2_666 ?
O6 K6 O60 56.6(2) . . ?
O6 K6 O68 109.6(3) . 2_666 ?
O6 K6 W14 155.2(2) . 2_666 ?
O7 K6 C1 75.8(3) . 2_666 ?
O7 K6 O10W 135.5(3) . . ?
O7 K6 O60 54.6(2) . . ?
O7 K6 W14 94.94(18) . 2_666 ?
O10W K6 C1 146.5(4) . 2_666 ?
O10W K6 W14 78.7(3) . 2_666 ?
O13 K6 C1 76.2(3) 2_666 2_666 ?
O13 K6 O7 152.0(3) 2_666 . ?
O13 K6 O10W 71.8(3) 2_666 . ?
O13 K6 O60 127.1(2) 2_666 . ?
O13 K6 W14 83.82(17) 2_666 2_666 ?
O14 K6 C1 90.8(3) 2_666 2_666 ?
O14 K6 O6 176.3(3) 2_666 . ?
O14 K6 O7 70.1(2) 2_666 . ?
O14 K6 O10W 90.8(3) 2_666 . ?
O14 K6 O13 109.9(2) 2_666 2_666 ?
O14 K6 O47 56.8(2) 2_666 2_666 ?
O14 K6 O60 121.8(2) 2_666 . ?
O14 K6 O68 74.1(3) 2_666 2_666 ?
O14 K6 O69 106.5(3) 2_666 2_666 ?
O14 K6 W14 26.38(17) 2_666 2_666 ?
O47 K6 C1 92.0(3) 2_666 2_666 ?
O47 K6 O7 125.4(2) 2_666 . ?
O47 K6 O10W 61.6(3) 2_666 . ?
O47 K6 O13 55.3(2) 2_666 2_666 ?
O47 K6 O60 175.7(3) 2_666 . ?
O47 K6 W14 30.80(15) 2_666 2_666 ?
O60 K6 C1 92.1(3) . 2_666 ?
O60 K6 O10W 115.0(3) . . ?
O60 K6 W14 148.15(18) . 2_666 ?
O68 K6 C1 22.6(3) 2_666 2_666 ?
O68 K6 O7 84.6(3) 2_666 . ?
O68 K6 O10W 129.6(3) 2_666 . ?
O68 K6 O13 69.2(2) 2_666 2_666 ?
O68 K6 O47 70.2(2) 2_666 2_666 ?
O68 K6 O60 113.7(3) 2_666 . ?
O68 K6 W14 66.55(18) 2_666 2_666 ?
O69 K6 C1 22.3(3) 2_666 2_666 ?
O69 K6 O6 76.3(3) 2_666 . ?
O69 K6 O7 68.0(3) 2_666 . ?
O69 K6 O10W 155.6(3) 2_666 . ?
O69 K6 O13 85.9(3) 2_666 2_666 ?
O69 K6 O47 113.7(3) 2_666 2_666 ?
O69 K6 O60 70.5(2) 2_666 . ?
O69 K6 O68 44.9(2) 2_666 2_666 ?
O69 K6 W14 109.46(19) 2_666 2_666 ?
O31W K6 C1 146.9(6) 1_545 2_666 ?
O31W K6 O6 103.7(5) 1_545 . ?
O31W K6 O7 71.7(5) 1_545 . ?
O31W K6 O10W 64.2(6) 1_545 . ?
O31W K6 O13 136.0(5) 1_545 2_666 ?
O31W K6 O14 72.6(5) 1_545 2_666 ?
O31W K6 O47 101.7(5) 1_545 2_666 ?
O31W K6 O60 74.1(5) 1_545 . ?
O31W K6 O68 144.0(5) 1_545 2_666 ?
O31W K6 O69 136.9(5) 1_545 2_666 ?
O31W K6 W14 88.5(5) 1_545 2_666 ?
O2W K7 K4 47.82(17) . 1_455 ?
O2W K7 O39 55.2(2) . . ?
O2W K7 O51 54.5(2) . . ?
O2W K7 O56 93.1(2) . . ?
O3W K7 K4 112.2(2) . 1_455 ?
O3W K7 O2W 66.5(3) . . ?
O3W K7 O23W 99.2(3) . . ?
O3W K7 O39 114.2(3) . . ?
O3W K7 O51 60.9(3) . . ?
O3W K7 O56 108.1(3) . . ?
O7W K7 K4 81.9(3) . 1_455 ?
O7W K7 O2W 129.2(4) . . ?
O7W K7 O3W 163.0(4) . . ?
O7W K7 O23W 65.1(4) . . ?
O7W K7 O39 82.6(3) . . ?
O7W K7 O51 131.3(3) . . ?
O7W K7 O56 79.8(3) . . ?
O12W K7 K4 39.7(3) . 1_455 ?
O12W K7 O2W 68.4(4) . . ?
O12W K7 O3W 107.1(4) . . ?
O12W K7 O7W 77.3(4) . . ?
O12W K7 O23W 78.3(4) . . ?
O12W K7 O39 78.5(4) . . ?
O12W K7 O51 121.9(4) . . ?
O12W K7 O56 128.4(4) . . ?
O23W K7 K4 115.5(3) . 1_455 ?
O23W K7 O2W 136.4(4) . . ?
O23W K7 O39 143.6(3) . . ?
O23W K7 O51 153.9(3) . . ?
O23W K7 O56 130.1(3) . . ?
O39 K7 K4 39.34(18) . 1_455 ?
O39 K7 O51 61.9(2) . . ?
O39 K7 O56 53.0(2) . . ?
O51 K7 K4 89.00(17) . 1_455 ?
O56 K7 K4 91.84(18) . 1_455 ?
O56 K7 O51 52.7(2) . . ?
O1 K8 O14W 45.6(4) 2_557 . ?
O1 K8 O32 56.0(3) 2_557 2_557 ?
O1 K8 W2 83.9(2) 2_557 2_557 ?
O1 K8 W17 138.7(3) 2_557 2_567 ?
O1 K8 O22W 68.9(3) 2_557 2_567 ?
O2 K8 O1 109.8(3) 2_557 2_557 ?
O2 K8 O14W 136.1(4) 2_557 . ?
O2 K8 O32 55.2(2) 2_557 2_557 ?
O2 K8 W2 26.24(17) 2_557 2_557 ?
O2 K8 W17 93.9(2) 2_557 2_567 ?
O2 K8 O22W 133.7(4) 2_557 2_567 ?
O14W K8 W2 118.1(4) . 2_557 ?
O14W K8 W17 129.0(4) . 2_567 ?
O16W K8 O1 87.4(4) . 2_557 ?
O16W K8 O2 74.8(4) . 2_557 ?
O16W K8 O14W 69.3(5) . . ?
O16W K8 O17 123.8(5) . 2_567 ?
O16W K8 O32 85.1(4) . 2_557 ?
O16W K8 O55 123.1(5) . 2_567 ?
O16W K8 W2 76.8(4) . 2_557 ?
O16W K8 W17 132.3(5) . 2_567 ?
O16W K8 O22W 147.2(5) . 2_567 ?
O17 K8 O1 143.6(4) 2_567 2_557 ?
O17 K8 O2 67.4(3) 2_567 2_557 ?
O17 K8 O14W 155.9(4) 2_567 . ?
O17 K8 O32 104.2(3) 2_567 2_557 ?
O17 K8 O55 55.8(3) 2_567 2_567 ?
O17 K8 W2 85.8(2) 2_567 2_557 ?
O17 K8 W17 26.91(18) 2_567 2_567 ?
O17 K8 O22W 87.0(4) 2_567 2_567 ?
O29W K8 O1 82.1(6) . 2_557 ?
O29W K8 O2 77.4(5) . 2_557 ?
O29W K8 O14W 121.3(6) . . ?
O29W K8 O16W 144.8(7) . . ?
O29W K8 O17 61.7(5) . 2_567 ?
O29W K8 O30W 134.9(7) . . ?
O29W K8 O32 61.2(5) . 2_557 ?
O29W K8 O55 89.7(6) . 2_567 ?
O29W K8 W2 68.7(5) . 2_557 ?
O29W K8 W17 70.4(5) . 2_567 ?
O29W K8 O22W 56.4(6) . 2_567 ?
O30W K8 O16W 74.2(6) . . ?
O32 K8 O14W 96.7(4) 2_557 . ?
O32 K8 W2 29.09(16) 2_557 2_557 ?
O32 K8 W17 126.3(3) 2_557 2_567 ?
O32 K8 O22W 98.9(4) 2_557 2_567 ?
O55 K8 O1 125.7(3) 2_567 2_557 ?
O55 K8 O2 120.5(3) 2_567 2_557 ?
O55 K8 O14W 100.3(4) 2_567 . ?
O55 K8 O32 150.9(3) 2_567 2_557 ?
O55 K8 W2 141.5(3) 2_567 2_557 ?
O55 K8 W17 29.33(17) 2_567 2_567 ?
O55 K8 O22W 62.2(3) 2_567 2_567 ?
W17 K8 W2 112.32(16) 2_567 2_557 ?
O22W K8 O14W 77.9(4) 2_567 . ?
O22W K8 W2 120.7(3) 2_567 2_557 ?
O22W K8 W17 70.3(3) 2_567 2_567 ?
O2 K9 O6W 90.3(3) . 2_557 ?
O2 K9 O24 129.2(3) . 2_657 ?
O2 K9 O25W 75.5(4) . 2_657 ?
O2 K9 O52 148.8(4) . 2_657 ?
O2 K9 O62 148.7(3) . 2_657 ?
O2 K9 W3 144.6(3) . 2_657 ?
O2 K9 W9 147.3(3) . 2_657 ?
O2 K9 O36W 89.7(5) . 1_545 ?
O6W K9 W3 117.9(3) 2_557 2_657 ?
O6W K9 W9 67.6(3) 2_557 2_657 ?
O6W K9 O36W 89.8(5) 2_557 1_545 ?
O24 K9 O6W 85.9(3) 2_657 2_557 ?
O24 K9 O62 50.0(2) 2_657 2_657 ?
O24 K9 W3 77.01(19) 2_657 2_657 ?
O24 K9 W9 75.1(2) 2_657 2_657 ?
O24 K9 O36W 140.8(5) 2_657 1_545 ?
O25W K9 O2 75.8(5) . . ?
O25W K9 O6W 87.0(5) 2_657 2_557 ?
O25W K9 O6W 166.2(5) . 2_557 ?
O25W K9 O24 53.7(4) 2_657 2_657 ?
O25W K9 O24 102.7(5) . 2_657 ?
O25W K9 O25W 89.5(6) . 2_657 ?
O25W K9 O48 99.4(5) . 2_657 ?
O25W K9 O52 74.4(5) . 2_657 ?
O25W K9 O62 134.8(5) . 2_657 ?
O25W K9 O62 95.8(5) 2_657 2_657 ?
O25W K9 W3 75.0(4) . 2_657 ?
O25W K9 W3 123.6(4) 2_657 2_657 ?
O25W K9 W9 124.8(5) . 2_657 ?
O25W K9 W9 124.5(4) 2_657 2_657 ?
O25W K9 O36W 90.2(7) . 1_545 ?
O25W K9 O36W 164.8(6) 2_657 1_545 ?
O35W K9 O2 69.0(6) 1_545 . ?
O35W K9 O6W 81.7(6) 1_545 2_557 ?
O35W K9 O24 158.2(6) 1_545 2_657 ?
O35W K9 O25W 93.1(7) 1_545 . ?
O35W K9 O25W 142.4(7) 1_545 2_657 ?
O35W K9 O48 75.4(6) 1_545 2_657 ?
O35W K9 O52 121.8(6) 1_545 2_657 ?
O35W K9 O62 108.3(6) 1_545 2_657 ?
O35W K9 W3 93.1(6) 1_545 2_657 ?
O35W K9 W9 83.7(6) 1_545 2_657 ?
O35W K9 O36W 22.5(7) 1_545 1_545 ?
O48 K9 O2 143.6(4) 2_657 . ?
O48 K9 O6W 91.7(3) 2_657 2_557 ?
O48 K9 O24 87.2(3) 2_657 2_657 ?
O48 K9 O25W 140.9(5) 2_657 2_657 ?
O48 K9 O52 52.3(2) 2_657 2_657 ?
O48 K9 O62 51.9(2) 2_657 2_657 ?
O48 K9 W3 29.44(17) 2_657 2_657 ?
O48 K9 W9 26.64(17) 2_657 2_657 ?
O48 K9 O36W 54.0(5) 2_657 1_545 ?
O52 K9 O6W 119.2(4) 2_657 2_557 ?
O52 K9 O24 50.9(2) 2_657 2_657 ?
O52 K9 O25W 95.0(4) 2_657 2_657 ?
O52 K9 O62 60.4(2) 2_657 2_657 ?
O52 K9 W3 28.71(17) 2_657 2_657 ?
O52 K9 W9 61.8(2) 2_657 2_657 ?
O52 K9 O36W 99.5(5) 2_657 1_545 ?
O62 K9 O6W 58.9(3) 2_657 2_557 ?
O62 K9 W3 64.86(17) 2_657 2_657 ?
O62 K9 W9 28.72(15) 2_657 2_657 ?
O62 K9 O36W 95.3(5) 2_657 1_545 ?
W3 K9 W9 50.38(8) 2_657 2_657 ?
O7 K10 K6 43.72(18) 2_666 2_666 ?
O14 K10 K6 40.8(2) . 2_666 ?
O14 K10 O7 69.0(3) . 2_666 ?
O14 K10 O21W 78.4(4) . . ?
O14 K10 O26W 125.9(5) . 2_576 ?
O14 K10 O31W 73.9(6) . 2_676 ?
O14 K10 O24W 145.5(7) . 2_676 ?
O14 K10 O34W 145.8(7) . 2_676 ?
O14 K10 O39W 124.3(8) . 2_676 ?
O21W K10 K6 90.5(4) . 2_666 ?
O21W K10 O7 133.9(5) . 2_666 ?
O13W K10 K6 74.1(4) 2_676 2_666 ?
O13W K10 O7 116.2(5) 2_676 2_666 ?
O13W K10 O14 72.0(4) 2_676 . ?
O13W K10 O21W 18.9(4) 2_676 . ?
O13W K10 O26W 89.4(5) 2_676 2_576 ?
O13W K10 O31W 53.8(6) 2_676 2_676 ?
O13W K10 O24W 124.6(8) 2_676 2_676 ?
O13W K10 O34W 98.8(7) 2_676 2_676 ?
O13W K10 O39W 151.4(9) 2_676 2_676 ?
O26W K10 K6 161.2(4) 2_576 2_666 ?
O26W K10 O7 154.2(4) 2_576 2_666 ?
O26W K10 O21W 71.8(5) 2_576 . ?
O26W K10 O31W 133.1(7) 2_576 2_676 ?
O26W K10 O39W 62.1(8) 2_576 2_676 ?
O31W K10 K6 41.0(5) 2_676 2_666 ?
O31W K10 O7 67.9(6) 2_676 2_666 ?
O31W K10 O21W 72.5(6) 2_676 . ?
O31W K10 O39W 147.5(9) 2_676 2_676 ?
O24W K10 K6 109.8(6) 2_676 2_666 ?
O24W K10 O7 76.6(6) 2_676 2_666 ?
O24W K10 O21W 128.0(7) 2_676 . ?
O24W K10 O26W 86.8(6) 2_676 2_576 ?
O24W K10 O31W 92.1(8) 2_676 2_676 ?
O24W K10 O39W 57.3(9) 2_676 2_676 ?
O34W K10 O21W 103.8(7) 2_676 . ?
O34W K10 O39W 79.3(9) 2_676 2_676 ?
O39W K10 K6 134.2(8) 2_676 2_666 ?
O39W K10 O7 92.3(8) 2_676 2_666 ?
O39W K10 O21W 133.5(8) 2_676 . ?
O7W Na1 O10W 89.1(5) . 2_566 ?
O7W Na1 O23W 78.6(5) . . ?
O17W Na1 O7W 171.9(8) . . ?
O17W Na1 O10W 98.3(8) . 2_566 ?
O17W Na1 O23W 98.4(8) . . ?
O23W Na1 O10W 87.4(5) . 2_566 ?
O28W Na1 O7W 94.9(7) . . ?
O28W Na1 O10W 101.0(7) . 2_566 ?
O28W Na1 O17W 86.8(9) . . ?
O28W Na1 O23W 169.4(7) . . ?
W1 O1 K8 105.7(4) . 2_557 ?
K9 O2 K8 107.7(3) . 2_557 ?
W2 O2 K8 104.0(4) . 2_557 ?
W2 O2 K9 140.8(4) . . ?
Pr1 O2W K7 101.0(3) . . ?
Pr1 O3W K7 103.5(3) . . ?
K5 O4 K2 96.4(2) . 2_567 ?
W4 O4 K2 150.4(4) . 2_567 ?
W4 O4 K5 102.4(4) . . ?
W5 O5 K4 136.7(4) . 1_455 ?
W6 O6 K6 106.3(4) . . ?
K5 O6W K9 148.1(5) . 2_557 ?
K6 O7 K10 88.7(3) . 2_666 ?
W7 O7 K6 104.0(3) . . ?
W7 O7 K10 131.7(5) . 2_666 ?
Na1 O7W K7 92.7(5) . . ?
K2 O8W K1 165.1(7) 1_655 . ?
K4 O8W K1 86.5(5) . . ?
K4 O8W K2 85.1(5) . 1_655 ?
W9 O9 K1 129.8(4) . 2_667 ?
Na1 O10W K6 114.2(5) 2_566 . ?
K1 O11W K4 97.5(3) . . ?
W12 O12 K4 117.9(4) . . ?
K7 O12W K4 106.5(5) . 1_455 ?
W13 O13 K6 104.1(4) . 2_666 ?
K10 O14 K6 101.1(3) . 2_666 ?
W14 O14 K6 105.7(4) . 2_666 ?
W14 O14 K10 143.8(5) . . ?
W16 O16 K5 99.8(4) . 2_567 ?
W17 O17 K8 103.2(4) . 2_567 ?
As2 O20 W14 115.6(4) . . ?
As2 O20 W15 116.8(4) . . ?
As2 O20 W19 135.4(4) . . ?
W14 O20 W15 92.7(3) . . ?
W14 O20 W19 93.3(3) . . ?
W15 O20 W19 93.4(3) . . ?
As1 O21 W2 132.4(4) . . ?
As1 O21 W7 115.5(4) . . ?
As1 O21 W8 122.7(4) . . ?
W2 O21 W8 90.1(3) . . ?
W7 O21 W2 94.3(3) . . ?
W7 O21 W8 92.1(3) . . ?
O13W O21W K10 45.8(11) 2_676 . ?
W19 O22 W15 120.7(4) . . ?
As2 O23 W11 118.8(4) . . ?
As2 O23 W16 115.1(4) . . ?
As2 O23 W17 133.6(4) . . ?
W16 O23 W11 93.1(3) . . ?
W16 O23 W17 95.8(3) . . ?
W17 O23 W11 91.4(3) . . ?
Na1 O23W K7 87.5(5) . . ?
W2 O24 K9 102.0(3) . 2_657 ?
W8 O24 K9 107.0(3) . 2_657 ?
W8 O24 W2 121.0(4) . . ?
K5 O25 K2 101.5(3) 2_567 . ?
W11 O25 K2 106.9(3) . . ?
W11 O25 K5 129.1(4) . 2_567 ?
W11 O25 W16 118.7(4) . . ?
W16 O25 K2 95.6(3) . . ?
W16 O25 K5 99.1(3) . 2_567 ?
K9 O25W K9 90.5(6) . 2_657 ?
As1 O26 W1 136.1(4) . . ?
As1 O26 W5 115.5(4) . . ?
As1 O26 W6 116.0(4) . . ?
W5 O26 W1 93.3(3) . . ?
W6 O26 W1 93.4(3) . . ?
W6 O26 W5 92.6(3) . . ?
W6 O27 W5 118.4(4) . . ?
W11 O28 K1 105.5(4) . . ?
W11 O28 W17 119.3(4) . . ?
W17 O28 K1 103.3(3) . . ?
W5 O29 W4 143.2(4) . . ?
W2 O30 W7 121.1(4) . . ?
K8 O30W K5 99.9(6) . . ?
W1 O31 W6 119.6(4) . . ?
W1 O32 K8 98.7(3) . 2_557 ?
W2 O32 K8 99.3(3) . 2_557 ?
W2 O32 W1 152.3(5) . . ?
W10 O33 K2 106.4(3) . . ?
W10 O33 W11 149.4(4) . . ?
W11 O33 K2 101.3(3) . . ?
K9 O35W K1 118.8(9) 1_565 . ?
W7 O34 K3 98.5(3) . 1_655 ?
W8 O34 K3 103.4(3) . 1_655 ?
W8 O34 W7 119.6(4) . . ?
W5 O35 K3 156.7(5) . . ?
As2 O36 W12 122.0(4) . . ?
As2 O36 W13 115.3(4) . . ?
As2 O36 W18 132.6(4) . . ?
W13 O36 W12 91.8(3) . . ?
W13 O36 W18 95.3(3) . . ?
W18 O36 W12 90.1(2) . . ?
K4 O37 K2 94.0(3) 1_455 . ?
W4 O37 K2 107.9(4) . . ?
W4 O37 K4 137.4(4) . 1_455 ?
W17 O38 W19 153.6(5) . . ?
K7 O39 K4 101.8(3) . 1_455 ?
W15 O39 K4 136.5(4) . 1_455 ?
W15 O39 K7 105.8(4) . . ?
W3 O40 K5 136.9(4) . . ?
W3 O40 W4 121.1(4) . . ?
W4 O40 K5 97.0(3) . . ?
W18 O41 W19 152.1(5) . . ?
Pr1 O42 K3 101.0(3) . 1_655 ?
W13 O42 K3 105.1(3) . 1_655 ?
W13 O42 Pr1 149.5(4) . . ?
W17 O43 K1 107.7(3) . . ?
W18 O43 K1 105.7(4) . . ?
W18 O43 W17 146.3(5) . . ?
As1 O44 W3 133.3(4) . . ?
As1 O44 W4 115.7(4) . . ?
As1 O44 W9 119.1(4) . . ?
W4 O44 W3 94.9(3) . . ?
W4 O44 W9 92.8(3) . . ?
W9 O44 W3 91.8(3) . . ?
W4 O45 K2 94.6(3) . . ?
W9 O45 K2 107.1(3) . . ?
W9 O45 W4 120.1(4) . . ?
W11 O46 K1 103.7(3) . . ?
W12 O46 K1 99.9(3) . . ?
W12 O46 W11 154.3(4) . . ?
W13 O47 K6 99.7(3) . 2_666 ?
W13 O47 W14 144.0(5) . . ?
W14 O47 K6 97.1(3) . 2_666 ?
W3 O48 K9 104.9(4) . 2_657 ?
W9 O48 K9 109.3(4) . 2_657 ?
W9 O48 W3 119.8(4) . . ?
W18 O49 W13 120.2(4) . . ?
W3 O50 W1 153.8(4) . . ?
Pr1 O51 K7 97.6(3) . . ?
W14 O51 K7 103.3(4) . . ?
W14 O51 Pr1 153.9(4) . . ?
W2 O52 K9 108.1(4) . 2_657 ?
W2 O52 W3 148.4(5) . . ?
W3 O52 K9 103.4(3) . 2_657 ?
W6 O53 Pr1 155.3(5) . . ?
W16 O54 W15 142.6(5) . . ?
W16 O55 K8 141.7(4) . 2_567 ?
W17 O55 K8 98.6(4) . 2_567 ?
W17 O55 W16 119.3(4) . . ?
W14 O56 K7 99.4(3) . . ?
W14 O56 W15 118.1(4) . . ?
W15 O56 K7 97.2(3) . . ?
W12 O57 K3 104.9(3) . 1_655 ?
W12 O57 W13 121.0(4) . . ?
W13 O57 K3 96.8(3) . 1_655 ?
W19 O58 W14 119.7(4) . . ?
W12 O59 K1 104.4(4) . . ?
W12 O59 W18 122.1(4) . . ?
W18 O59 K1 104.2(4) . . ?
W6 O60 K6 96.7(3) . . ?
W7 O60 K6 99.2(3) . . ?
W7 O60 W6 144.3(4) . . ?
W1 O61 W5 120.4(4) . . ?
W8 O62 K9 104.0(3) . 2_657 ?
W8 O62 W9 153.6(5) . . ?
W9 O62 K9 99.3(3) . 2_657 ?
Pr1 O63 K3 100.4(3) . 1_655 ?
W7 O63 K3 107.3(4) . 1_655 ?
W7 O63 Pr1 148.0(4) . . ?
W10 O64 K3 103.7(3) . 1_655 ?
W10 O64 W12 150.7(5) . . ?
W12 O64 K3 105.6(3) . 1_655 ?
W9 O65 K2 103.1(3) . . ?
W10 O65 K2 104.3(3) . . ?
W10 O65 W9 150.0(5) . . ?
W8 O66 K3 105.1(3) . 1_655 ?
W10 O66 K3 103.8(3) . 1_655 ?
W10 O66 W8 151.0(4) . . ?
K4 O67 K2 93.0(3) 1_455 . ?
W16 O67 K2 106.7(4) . . ?
W16 O67 K4 135.9(4) . 1_455 ?
C1 O68 K6 93.7(8) . 2_666 ?
C1 O68 Pr1 121.1(8) . . ?
Pr1 O68 K6 144.8(4) . 2_666 ?
C1 O69 K6 95.6(8) . 2_666 ?
C1 O69 Pr1 120.4(9) . 2_666 ?
Pr1 O69 K6 144.1(4) 2_666 2_666 ?
O2W Pr1 K3 125.0(2) . 1_655 ?
O2W Pr1 O3W 76.8(3) . . ?
O2W Pr1 O42 112.2(3) . . ?
O2W Pr1 O68 134.9(3) . . ?
O2W Pr1 O69 136.2(3) . 2_666 ?
O3W Pr1 K3 158.2(2) . 1_655 ?
O42 Pr1 K3 42.4(2) . 1_655 ?
O42 Pr1 O3W 134.2(3) . . ?
O42 Pr1 O68 70.2(3) . . ?
O42 Pr1 O69 111.6(3) . 2_666 ?
O51 Pr1 K3 112.66(19) . 1_655 ?
O51 Pr1 O2W 67.2(3) . . ?
O51 Pr1 O3W 72.9(3) . . ?
O51 Pr1 O42 70.6(3) . . ?
O51 Pr1 O63 152.5(3) . . ?
O51 Pr1 O68 72.3(3) . . ?
O51 Pr1 O69 131.2(3) . 2_666 ?
O53 Pr1 K3 113.4(2) . 1_655 ?
O53 Pr1 O2W 66.6(3) . . ?
O53 Pr1 O3W 73.8(3) . . ?
O53 Pr1 O42 151.9(3) . . ?
O53 Pr1 O51 127.6(3) . . ?
O53 Pr1 O63 70.6(3) . . ?
O53 Pr1 O68 132.1(3) . . ?
O53 Pr1 O69 74.1(3) . 2_666 ?
O63 Pr1 K3 43.26(19) . 1_655 ?
O63 Pr1 O2W 112.4(3) . . ?
O63 Pr1 O3W 134.6(3) . . ?
O63 Pr1 O42 85.4(3) . . ?
O63 Pr1 O68 112.7(3) . . ?
O63 Pr1 O69 69.7(3) . 2_666 ?
O68 Pr1 K3 88.3(2) . 1_655 ?
O68 Pr1 O3W 73.0(3) . . ?
O69 Pr1 K3 87.7(2) 2_666 1_655 ?
O69 Pr1 O3W 74.2(3) 2_666 . ?
O69 Pr1 O68 64.2(3) 2_666 . ?
O1 W1 K8 48.8(3) . 2_557 ?
O1 W1 O26 174.1(3) . . ?
O1 W1 O31 101.4(4) . . ?
O1 W1 O32 99.4(4) . . ?
O1 W1 O50 100.9(4) . . ?
O1 W1 O61 101.7(4) . . ?
O26 W1 K8 135.5(2) . 2_557 ?
O31 W1 K8 100.4(3) . 2_557 ?
O31 W1 O26 74.4(3) . . ?
O31 W1 O32 87.9(3) . . ?
O31 W1 O50 156.6(3) . . ?
O31 W1 O61 95.3(3) . . ?
O32 W1 K8 50.8(3) . 2_557 ?
O32 W1 O26 84.7(3) . . ?
O32 W1 O50 81.6(3) . . ?
O50 W1 K8 89.1(3) . 2_557 ?
O50 W1 O26 83.8(3) . . ?
O61 W1 K8 148.7(3) . 2_557 ?
O61 W1 O26 74.8(3) . . ?
O61 W1 O32 157.5(3) . . ?
O61 W1 O50 87.0(3) . . ?
K8 W2 K9 109.99(16) 2_557 2_657 ?
O2 W2 K8 49.8(3) . 2_557 ?
O2 W2 K9 81.4(3) . 2_657 ?
O2 W2 O21 168.8(3) . . ?
O2 W2 O24 97.3(4) . . ?
O2 W2 O30 100.4(4) . . ?
O2 W2 O32 101.2(4) . . ?
O2 W2 O52 103.1(4) . . ?
O21 W2 K8 140.0(2) . 2_557 ?
O21 W2 K9 96.8(2) . 2_657 ?
O24 W2 K8 146.4(3) . 2_557 ?
O24 W2 K9 49.1(3) . 2_657 ?
O24 W2 O21 73.5(3) . . ?
O30 W2 K8 104.5(3) . 2_557 ?
O30 W2 K9 134.9(3) . 2_657 ?
O30 W2 O21 73.0(3) . . ?
O30 W2 O24 86.4(3) . . ?
O30 W2 O52 155.8(4) . . ?
O32 W2 K8 51.6(3) . 2_557 ?
O32 W2 K9 131.2(3) . 2_657 ?
O32 W2 O21 88.4(3) . . ?
O32 W2 O24 161.3(3) . . ?
O32 W2 O30 93.1(4) . . ?
O32 W2 O52 88.1(3) . . ?
O52 W2 K8 95.1(3) . 2_557 ?
O52 W2 K9 45.2(3) . 2_657 ?
O52 W2 O21 82.9(3) . . ?
O52 W2 O24 85.0(3) . . ?
O3 W3 K9 78.3(3) . 2_657 ?
O3 W3 O40 101.2(4) . . ?
O3 W3 O44 169.1(3) . . ?
O3 W3 O48 97.4(4) . . ?
O3 W3 O50 102.2(4) . . ?
O3 W3 O52 101.3(4) . . ?
O40 W3 K9 131.8(3) . 2_657 ?
O40 W3 O44 73.8(3) . . ?
O40 W3 O48 87.6(3) . . ?
O40 W3 O50 95.4(3) . . ?
O40 W3 O52 156.5(4) . . ?
O44 W3 K9 97.7(2) . 2_657 ?
O48 W3 K9 45.7(3) . 2_657 ?
O48 W3 O44 73.0(3) . . ?
O50 W3 K9 132.3(3) . 2_657 ?
O50 W3 O44 88.1(3) . . ?
O50 W3 O48 159.2(3) . . ?
O50 W3 O52 86.5(3) . . ?
O52 W3 K9 47.9(3) . 2_657 ?
O52 W3 O44 82.9(3) . . ?
O52 W3 O48 82.8(3) . . ?
O4 W4 O29 102.3(3) . . ?
O4 W4 O37 104.4(4) . . ?
O4 W4 O40 93.8(4) . . ?
O4 W4 O44 162.2(3) . . ?
O4 W4 O45 98.0(3) . . ?
O29 W4 O40 83.8(3) . . ?
O29 W4 O44 83.9(3) . . ?
O29 W4 O45 155.8(3) . . ?
O37 W4 O29 95.6(4) . . ?
O37 W4 O40 161.4(3) . . ?
O37 W4 O44 91.4(3) . . ?
O37 W4 O45 92.0(4) . . ?
O40 W4 O44 70.0(3) . . ?
O45 W4 O40 81.8(3) . . ?
O45 W4 O44 72.9(3) . . ?
O5 W5 O26 90.7(3) . . ?
O5 W5 O27 92.4(4) . . ?
O5 W5 O29 94.6(4) . . ?
O5 W5 O61 162.1(3) . . ?
O27 W5 O26 72.5(3) . . ?
O27 W5 O61 81.7(3) . . ?
O29 W5 O26 84.9(3) . . ?
O29 W5 O27 156.5(3) . . ?
O29 W5 O61 84.8(3) . . ?
O35 W5 O5 104.5(4) . . ?
O35 W5 O26 163.1(3) . . ?
O35 W5 O27 99.1(4) . . ?
O35 W5 O29 100.8(4) . . ?
O35 W5 O61 93.1(4) . . ?
O61 W5 O26 71.4(3) . . ?
O6 W6 O26 166.0(4) . . ?
O6 W6 O27 100.1(4) . . ?
O6 W6 O31 94.6(4) . . ?
O6 W6 O53 104.9(4) . . ?
O6 W6 O60 99.1(4) . . ?
O27 W6 O26 74.4(3) . . ?
O27 W6 O31 83.3(3) . . ?
O27 W6 O60 157.2(3) . . ?
O31 W6 O26 72.2(3) . . ?
O53 W6 O26 88.7(3) . . ?
O53 W6 O27 96.3(4) . . ?
O53 W6 O31 160.3(3) . . ?
O53 W6 O60 90.6(4) . . ?
O60 W6 O26 84.1(3) . . ?
O60 W6 O31 83.1(3) . . ?
O7 W7 K3 87.4(3) . 1_655 ?
O7 W7 O21 164.7(4) . . ?
O7 W7 O30 94.9(4) . . ?
O7 W7 O34 97.8(4) . . ?
O7 W7 O60 100.5(4) . . ?
O7 W7 O63 104.7(4) . . ?
O21 W7 K3 96.51(19) . 1_655 ?
O30 W7 K3 130.3(2) . 1_655 ?
O30 W7 O21 71.3(3) . . ?
O34 W7 K3 49.9(2) . 1_655 ?
O34 W7 O21 74.0(3) . . ?
O34 W7 O30 80.7(3) . . ?
O60 W7 K3 142.2(3) . 1_655 ?
O60 W7 O21 85.5(3) . . ?
O60 W7 O30 86.1(3) . . ?
O60 W7 O34 158.3(3) . . ?
O63 W7 K3 46.1(3) . 1_655 ?
O63 W7 O21 88.5(3) . . ?
O63 W7 O30 159.3(3) . . ?
O63 W7 O34 90.0(3) . . ?
O63 W7 O60 96.5(4) . . ?
K3 W8 K9 170.43(11) 1_655 2_657 ?
O8 W8 K3 86.6(3) . 1_655 ?
O8 W8 K9 84.5(3) . 2_657 ?
O8 W8 O21 171.4(3) . . ?
O8 W8 O24 98.7(4) . . ?
O8 W8 O34 100.0(4) . . ?
O8 W8 O62 102.3(4) . . ?
O8 W8 O66 100.4(4) . . ?
O21 W8 K3 93.98(19) . 1_655 ?
O21 W8 K9 95.4(2) . 2_657 ?
O24 W8 K3 138.5(2) . 1_655 ?
O24 W8 K9 46.9(3) . 2_657 ?
O24 W8 O21 75.2(3) . . ?
O24 W8 O34 90.8(3) . . ?
O24 W8 O62 88.8(3) . . ?
O24 W8 O66 160.7(3) . . ?
O34 W8 K3 48.0(2) . 1_655 ?
O34 W8 K9 137.4(3) . 2_657 ?
O34 W8 O21 74.3(3) . . ?
O34 W8 O62 157.5(3) . . ?
O34 W8 O66 88.6(3) . . ?
O62 W8 K3 130.5(2) . 1_655 ?
O62 W8 K9 48.9(3) . 2_657 ?
O62 W8 O21 83.9(3) . . ?
O62 W8 O66 84.5(3) . . ?
O66 W8 K3 46.1(2) . 1_655 ?
O66 W8 K9 132.6(3) . 2_657 ?
O66 W8 O21 86.1(3) . . ?
K9 W9 K1 78.74(13) 2_657 2_667 ?
O9 W9 K1 31.3(3) . 2_667 ?
O9 W9 K9 83.6(3) . 2_657 ?
O9 W9 O44 172.0(3) . . ?
O9 W9 O45 99.6(4) . . ?
O9 W9 O48 100.3(4) . . ?
O9 W9 O62 99.3(4) . . ?
O9 W9 O65 102.8(4) . . ?
O44 W9 K1 141.03(19) . 2_667 ?
O44 W9 K9 97.3(2) . 2_657 ?
O45 W9 K1 81.2(2) . 2_667 ?
O45 W9 K9 134.0(3) . 2_657 ?
O45 W9 O44 74.1(3) . . ?
O45 W9 O62 160.8(3) . . ?
O45 W9 O65 88.2(3) . . ?
O48 W9 K1 75.6(2) . 2_667 ?
O48 W9 K9 44.0(3) . 2_657 ?
O48 W9 O44 75.2(3) . . ?
O48 W9 O45 91.0(4) . . ?
O48 W9 O62 88.9(3) . . ?
O48 W9 O65 156.6(3) . . ?
O62 W9 K1 117.3(2) . 2_667 ?
O62 W9 K9 52.0(3) . 2_657 ?
O62 W9 O44 87.3(3) . . ?
O62 W9 O65 84.4(3) . . ?
O65 W9 K1 127.2(3) . 2_667 ?
O65 W9 K9 136.2(3) . 2_657 ?
O65 W9 O44 82.1(3) . . ?
O1W W10 K3 99.2(2) . 1_655 ?
O10 W10 K3 77.7(3) . 1_655 ?
O10 W10 O1W 176.8(4) . . ?
O10 W10 O33 101.8(4) . . ?
O10 W10 O64 97.6(4) . . ?
O10 W10 O65 101.7(4) . . ?
O10 W10 O66 96.2(4) . . ?
O33 W10 K3 134.6(2) . 1_655 ?
O33 W10 O1W 80.2(3) . . ?
O33 W10 O64 88.9(3) . . ?
O33 W10 O65 90.8(3) . . ?
O33 W10 O66 161.7(3) . . ?
O64 W10 K3 47.1(3) . 1_655 ?
O64 W10 O1W 79.9(3) . . ?
O64 W10 O66 85.6(3) . . ?
O65 W10 K3 134.2(3) . 1_655 ?
O65 W10 O1W 80.6(3) . . ?
O65 W10 O64 160.3(3) . . ?
O65 W10 O66 88.5(3) . . ?
O66 W10 K3 47.0(2) . 1_655 ?
O66 W10 O1W 81.6(3) . . ?
O11 W11 O23 173.0(3) . . ?
O11 W11 O25 100.1(4) . . ?
O11 W11 O28 101.7(4) . . ?
O11 W11 O33 102.0(4) . . ?
O11 W11 O46 99.8(4) . . ?
O25 W11 O23 73.9(3) . . ?
O25 W11 O28 90.8(3) . . ?
O25 W11 O33 88.1(3) . . ?
O25 W11 O46 159.9(3) . . ?
O28 W11 O23 75.2(3) . . ?
O28 W11 O33 156.1(3) . . ?
O28 W11 O46 88.1(3) . . ?
O33 W11 O23 81.6(3) . . ?
O46 W11 O23 86.5(3) . . ?
O46 W11 O33 84.8(3) . . ?
O12 W12 K3 89.6(3) . 1_655 ?
O12 W12 O36 171.5(3) . . ?
O12 W12 O46 101.9(4) . . ?
O12 W12 O57 103.1(4) . . ?
O12 W12 O59 99.2(4) . . ?
O12 W12 O64 102.1(4) . . ?
O36 W12 K3 92.16(18) . 1_655 ?
O46 W12 K3 131.0(2) . 1_655 ?
O46 W12 O36 83.2(3) . . ?
O46 W12 O64 85.2(3) . . ?
O57 W12 K3 46.7(3) . 1_655 ?
O57 W12 O36 72.4(3) . . ?
O57 W12 O46 154.9(3) . . ?
O57 W12 O64 86.9(3) . . ?
O59 W12 K3 136.6(3) . 1_655 ?
O59 W12 O36 73.8(3) . . ?
O59 W12 O46 88.8(3) . . ?
O59 W12 O57 90.0(4) . . ?
O59 W12 O64 158.6(4) . . ?
O64 W12 K3 45.8(2) . 1_655 ?
O64 W12 O36 85.1(3) . . ?
K3 W13 K6 118.64(7) 1_655 2_666 ?
O13 W13 K3 86.7(3) . 1_655 ?
O13 W13 K6 49.7(3) . 2_666 ?
O13 W13 O36 164.5(3) . . ?
O13 W13 O42 104.2(4) . . ?
O13 W13 O47 99.6(4) . . ?
O13 W13 O49 94.1(4) . . ?
O13 W13 O57 98.2(4) . . ?
O36 W13 K3 98.8(2) . 1_655 ?
O36 W13 K6 135.4(2) . 2_666 ?
O42 W13 K3 47.4(3) . 1_655 ?
O42 W13 K6 97.9(3) . 2_666 ?
O42 W13 O36 90.0(3) . . ?
O42 W13 O47 95.8(4) . . ?
O42 W13 O49 161.3(3) . . ?
O42 W13 O57 92.2(3) . . ?
O47 W13 K3 142.7(3) . 1_655 ?
O47 W13 K6 50.8(2) . 2_666 ?
O47 W13 O36 84.9(3) . . ?
O47 W13 O49 84.2(3) . . ?
O47 W13 O57 158.0(3) . . ?
O49 W13 K3 132.3(2) . 1_655 ?
O49 W13 K6 96.5(2) . 2_666 ?
O49 W13 O36 71.4(3) . . ?
O57 W13 K3 51.2(2) . 1_655 ?
O57 W13 K6 147.9(2) . 2_666 ?
O57 W13 O36 74.6(3) . . ?
O57 W13 O49 81.8(3) . . ?
O14 W14 K6 47.9(3) . 2_666 ?
O14 W14 O20 165.7(4) . . ?
O14 W14 O47 99.3(4) . . ?
O14 W14 O51 104.7(4) . . ?
O14 W14 O56 99.5(4) . . ?
O14 W14 O58 94.3(4) . . ?
O20 W14 K6 136.9(2) . 2_666 ?
O47 W14 K6 52.1(2) . 2_666 ?
O47 W14 O20 85.0(3) . . ?
O47 W14 O56 158.0(3) . . ?
O47 W14 O58 84.0(3) . . ?
O51 W14 K6 96.3(3) . 2_666 ?
O51 W14 O20 88.7(3) . . ?
O51 W14 O47 92.2(4) . . ?
O51 W14 O56 94.0(4) . . ?
O51 W14 O58 161.0(4) . . ?
O56 W14 K6 147.4(2) . 2_666 ?
O56 W14 O20 74.1(3) . . ?
O56 W14 O58 83.3(3) . . ?
O58 W14 K6 96.0(2) . 2_666 ?
O58 W14 O20 72.5(3) . . ?
O15 W15 O20 164.3(4) . . ?
O15 W15 O22 94.0(4) . . ?
O15 W15 O54 101.1(4) . . ?
O15 W15 O56 99.6(4) . . ?
O22 W15 O20 71.4(3) . . ?
O39 W15 O15 103.9(4) . . ?
O39 W15 O20 90.5(3) . . ?
O39 W15 O22 162.0(4) . . ?
O39 W15 O54 93.8(4) . . ?
O39 W15 O56 93.4(4) . . ?
O54 W15 O20 83.6(3) . . ?
O54 W15 O22 83.9(3) . . ?
O54 W15 O56 155.7(3) . . ?
O56 W15 O20 73.2(3) . . ?
O56 W15 O22 82.1(3) . . ?
O16 W16 K5 52.4(3) . 2_567 ?
O16 W16 O23 162.7(4) . . ?
O16 W16 O25 95.7(4) . . ?
O16 W16 O54 101.8(4) . . ?
O16 W16 O55 93.9(4) . . ?
O23 W16 K5 112.2(2) . 2_567 ?
O25 W16 K5 48.3(2) . 2_567 ?
O25 W16 O23 74.2(3) . . ?
O25 W16 O55 81.1(3) . . ?
O54 W16 K5 139.4(2) . 2_567 ?
O54 W16 O23 85.7(3) . . ?
O54 W16 O25 158.7(3) . . ?
O54 W16 O55 85.7(3) . . ?
O55 W16 K5 68.1(2) . 2_567 ?
O55 W16 O23 70.9(3) . . ?
O67 W16 K5 118.8(3) . 2_567 ?
O67 W16 O16 103.4(4) . . ?
O67 W16 O23 91.2(3) . . ?
O67 W16 O25 91.7(4) . . ?
O67 W16 O54 95.8(4) . . ?
O67 W16 O55 161.9(3) . . ?
O17 W17 K8 49.8(3) . 2_567 ?
O17 W17 O23 168.8(4) . . ?
O17 W17 O28 96.2(4) . . ?
O17 W17 O38 102.4(4) . . ?
O17 W17 O43 100.7(4) . . ?
O17 W17 O55 100.8(4) . . ?
O23 W17 K8 125.8(2) . 2_567 ?
O28 W17 K8 101.0(3) . 2_567 ?
O28 W17 O23 74.0(3) . . ?
O38 W17 K8 95.5(3) . 2_567 ?
O38 W17 O23 88.0(3) . . ?
O38 W17 O28 160.5(4) . . ?
O38 W17 O43 87.7(4) . . ?
O43 W17 K8 150.4(3) . 2_567 ?
O43 W17 O23 83.7(3) . . ?
O43 W17 O28 83.1(3) . . ?
O55 W17 K8 52.1(3) . 2_567 ?
O55 W17 O23 73.7(3) . . ?
O55 W17 O28 86.9(4) . . ?
O55 W17 O38 95.3(4) . . ?
O55 W17 O43 157.0(4) . . ?
O18 W18 O36 168.9(4) . . ?
O18 W18 O41 100.5(4) . . ?
O18 W18 O43 101.6(4) . . ?
O18 W18 O49 101.1(4) . . ?
O18 W18 O59 96.7(4) . . ?
O41 W18 O36 89.4(3) . . ?
O41 W18 O43 88.4(4) . . ?
O41 W18 O49 94.0(4) . . ?
O41 W18 O59 162.1(4) . . ?
O43 W18 O36 83.4(3) . . ?
O43 W18 O59 83.5(4) . . ?
O49 W18 O36 73.0(3) . . ?
O49 W18 O43 156.3(3) . . ?
O49 W18 O59 87.2(4) . . ?
O59 W18 O36 73.9(3) . . ?
O19 W19 O20 174.0(4) . . ?
O19 W19 O22 102.0(4) . . ?
O19 W19 O38 100.5(4) . . ?
O19 W19 O41 98.8(4) . . ?
O19 W19 O58 101.7(4) . . ?
O22 W19 O20 74.3(3) . . ?
O22 W19 O38 88.8(4) . . ?
O22 W19 O41 158.0(4) . . ?
O22 W19 O58 95.0(4) . . ?
O38 W19 O20 84.2(3) . . ?
O41 W19 O20 85.4(3) . . ?
O41 W19 O38 80.6(4) . . ?
O58 W19 O20 74.3(3) . . ?
O58 W19 O38 156.2(4) . . ?
O58 W19 O41 87.5(4) . . ?
O21W O13W K10 115.2(13) 2_676 2_676 ?
K6 O31W K10 96.8(8) 1_565 2_676 ?
K1 O36W K9 116.4(9) . 1_565 ?
O32W O36W K1 71.8(11) 1_655 . ?
O32W O36W K9 124.8(14) 1_655 1_565 ?

loop_
_geom_bond_atom_site_label_1
_geom_bond_atom_site_label_2
_geom_bond_distance
_geom_bond_site_symmetry_2
_geom_bond_publ_flag
As1 O21 1.792(7) . ?
As1 O26 1.814(7) . ?
As1 O44 1.797(8) . ?
As2 O20 1.810(8) . ?
As2 O23 1.795(7) . ?
As2 O36 1.798(7) . ?
C1 C1 1.52(3) 2_666 ?
C1 O68 1.258(16) . ?
C1 O69 1.248(15) . ?
K1 O8W 3.31(2) . ?
K1 O9 2.728(9) 2_667 ?
K1 O11W 2.768(11) . ?
K1 O28 2.921(9) . ?
K1 O35W 3.22(3) . ?
K1 O43 2.855(9) . ?
K1 O46 2.946(8) . ?
K1 O59 2.839(9) . ?
K1 W9 4.036(3) 2_667 ?
K1 O32W 2.70(2) 1_655 ?
K1 O36W 2.66(3) . ?
K2 K2 4.842(6) 2_567 ?
K2 K4 4.036(4) 1_455 ?
K2 K5 4.403(4) 2_567 ?
K2 O4 2.981(8) 2_567 ?
K2 O8W 3.14(2) 1_455 ?
K2 O9W 2.750(11) . ?
K2 O25 2.891(8) . ?
K2 O33 3.011(8) . ?
K2 O37 2.771(8) . ?
K2 O45 2.975(9) . ?
K2 O65 3.063(9) . ?
K2 O67 2.795(9) . ?
K3 O34 2.938(9) 1_455 ?
K3 O35 2.669(8) . ?
K3 O42 2.825(9) 1_455 ?
K3 O57 2.907(9) 1_455 ?
K3 O63 2.864(8) 1_455 ?
K3 O64 2.874(9) 1_455 ?
K3 O66 2.868(8) 1_455 ?
K3 W7 3.797(3) 1_455 ?
K3 W8 3.845(3) 1_455 ?
K3 W10 3.808(3) 1_455 ?
K3 W13 3.706(3) 1_455 ?
K3 O19W 3.06(2) 2_566 ?
K4 K7 4.629(5) 1_655 ?
K4 O5 2.974(9) 1_655 ?
K4 O8W 2.82(2) . ?
K4 O11W 2.837(11) . ?
K4 O12 2.938(9) . ?
K4 O12W 3.083(15) 1_655 ?
K4 O37 2.748(9) 1_655 ?
K4 O39 2.997(9) 1_655 ?
K4 O67 2.771(8) 1_655 ?
K5 O4 2.926(9) . ?
K5 O4W 2.779(10) . ?
K5 O5W 2.818(11) . ?
K5 O6W 2.882(12) . ?
K5 O16 2.972(10) 2_567 ?
K5 O25 2.794(8) 2_567 ?
K5 O30W 2.89(2) . ?
K5 O40 2.815(8) . ?
K5 W16 3.694(3) 2_567 ?
K6 O6 2.916(9) . ?
K6 O7 3.010(9) . ?
K6 O10W 3.152(15) . ?
K6 O13 2.992(9) 2_666 ?
K6 O14 2.897(9) 2_666 ?
K6 O47 2.988(8) 2_666 ?
K6 O60 3.024(8) . ?
K6 O68 2.938(10) 2_666 ?
K6 O69 2.905(10) 2_666 ?
K6 W14 3.757(3) 2_666 ?
K6 O31W 2.88(3) 1_545 ?
K7 O2W 2.916(10) . ?
K7 O3W 2.783(10) . ?
K7 O7W 2.739(14) . ?
K7 O12W 2.686(15) . ?
K7 O23W 2.886(14) . ?
K7 O39 2.969(9) . ?
K7 O51 3.065(9) . ?
K7 O56 3.058(9) . ?
K8 O1 2.991(11) 2_557 ?
K8 O2 2.977(10) 2_557 ?
K8 O14W 3.139(18) . ?
K8 O16W 2.75(2) . ?
K8 O17 2.920(12) 2_567 ?
K8 O29W 2.48(2) . ?
K8 O30W 2.65(2) . ?
K8 O32 3.003(10) 2_557 ?
K8 O55 2.966(10) 2_567 ?
K8 W2 3.782(6) 2_557 ?
K8 W17 3.719(6) 2_567 ?
K8 O22W 3.118(16) 2_567 ?
K9 O2 2.953(11) . ?
K9 O6W 3.202(14) 2_557 ?
K9 O24 3.105(11) 2_657 ?
K9 O25W 3.02(2) 2_657 ?
K9 O25W 2.75(2) . ?
K9 O35W 2.67(3) 1_545 ?
K9 O48 2.913(11) 2_657 ?
K9 O52 3.000(10) 2_657 ?
K9 O62 3.157(11) 2_657 ?
K9 W3 3.934(7) 2_657 ?
K9 W9 3.955(7) 2_657 ?
K9 O36W 3.30(3) 1_545 ?
K10 O7 3.215(12) 2_666 ?
K10 O14 2.739(11) . ?
K10 O21W 3.08(2) . ?
K10 O13W 2.443(17) 2_676 ?
K10 O26W 2.916(16) 2_576 ?
K10 O31W 2.95(3) 2_676 ?
K10 O24W 2.89(3) 2_676 ?
K10 O34W 2.77(3) 2_676 ?
K10 O39W 3.00(4) 2_676 ?
Na1 O7W 2.348(16) . ?
Na1 O10W 2.556(17) 2_566 ?
Na1 O17W 2.27(3) . ?
Na1 O23W 2.434(16) . ?
Na1 O28W 2.24(2) . ?
O1 W1 1.715(9) . ?
O1W W10 2.314(8) . ?
O2 W2 1.723(8) . ?
O2W Pr1 2.493(8) . ?
O3 W3 1.733(9) . ?
O3W Pr1 2.536(9) . ?
O4 W4 1.737(8) . ?
O5 W5 1.750(8) . ?
O6 W6 1.738(8) . ?
O7 W7 1.717(8) . ?
O8 W8 1.726(8) . ?
O9 W9 1.704(8) . ?
O10 W10 1.722(8) . ?
O11 W11 1.725(8) . ?
O12 W12 1.720(8) . ?
O13 W13 1.728(8) . ?
O14 W14 1.734(8) . ?
O15 W15 1.742(9) . ?
O16 W16 1.745(8) . ?
O17 W17 1.729(8) . ?
O18 W18 1.733(8) . ?
O19 W19 1.726(9) . ?
O20 W14 2.291(8) . ?
O20 W15 2.322(8) . ?
O20 W19 2.384(8) . ?
O21 W2 2.369(8) . ?
O21 W7 2.305(7) . ?
O21 W8 2.380(7) . ?
O21W O13W 1.104(19) 2_676 ?
O22 W15 2.099(9) . ?
O22 W19 1.839(8) . ?
O23 W11 2.368(8) . ?
O23 W16 2.261(7) . ?
O23 W17 2.335(7) . ?
O24 W2 1.987(7) . ?
O24 W8 1.872(8) . ?
O25 W11 1.892(8) . ?
O25 W16 2.014(8) . ?
O26 W1 2.369(8) . ?
O26 W5 2.336(8) . ?
O26 W6 2.292(8) . ?
O27 W5 1.973(8) . ?
O27 W6 1.923(8) . ?
O28 W11 1.892(8) . ?
O28 W17 2.009(9) . ?
O29 W4 1.917(8) . ?
O29 W5 1.909(8) . ?
O30 W2 1.870(8) . ?
O30 W7 2.063(8) . ?
O31 W1 1.843(8) . ?
O31 W6 2.082(8) . ?
O32 W1 1.965(8) . ?
O32 W2 1.864(8) . ?
O33 W10 1.898(8) . ?
O33 W11 1.940(8) . ?
O34 W7 2.012(8) . ?
O34 W8 1.890(8) . ?
O35 W5 1.722(8) . ?
O36 W12 2.427(8) . ?
O36 W13 2.275(7) . ?
O36 W18 2.350(7) . ?
O37 W4 1.757(9) . ?
O38 W17 1.852(9) . ?
O38 W19 1.980(9) . ?
O39 W15 1.740(9) . ?
O40 W3 1.839(8) . ?
O40 W4 2.100(8) . ?
O41 W18 1.860(9) . ?
O41 W19 1.979(9) . ?
O42 Pr1 2.495(8) . ?
O42 W13 1.774(8) . ?
O43 W17 1.938(8) . ?
O43 W18 1.918(8) . ?
O44 W3 2.341(7) . ?
O44 W4 2.320(7) . ?
O44 W9 2.334(7) . ?
O45 W4 1.988(8) . ?
O45 W9 1.900(8) . ?
O46 W11 1.924(8) . ?
O46 W12 1.904(8) . ?
O47 W13 1.902(8) . ?
O47 W14 1.939(8) . ?
O48 W3 2.000(8) . ?
O48 W9 1.879(9) . ?
O49 W13 2.070(8) . ?
O49 W18 1.871(8) . ?
O50 W1 1.971(8) . ?
O50 W3 1.860(8) . ?
O51 Pr1 2.467(8) . ?
O51 W14 1.773(8) . ?
O52 W2 1.900(8) . ?
O52 W3 1.943(8) . ?
O53 Pr1 2.451(8) . ?
O53 W6 1.766(9) . ?
O54 W15 1.932(8) . ?
O54 W16 1.891(8) . ?
O55 W16 2.107(8) . ?
O55 W17 1.842(8) . ?
O56 W14 1.941(8) . ?
O56 W15 1.953(8) . ?
O57 W12 1.901(8) . ?
O57 W13 1.981(8) . ?
O58 W14 2.081(9) . ?
O58 W19 1.848(9) . ?
O59 W12 1.877(9) . ?
O59 W18 1.988(10) . ?
O60 W6 1.959(8) . ?
O60 W7 1.880(8) . ?
O61 W1 1.844(8) . ?
O61 W5 2.096(8) . ?
O62 W8 1.910(8) . ?
O62 W9 1.926(8) . ?
O63 Pr1 2.478(9) . ?
O63 W7 1.786(9) . ?
O64 W10 1.909(8) . ?
O64 W12 1.917(8) . ?
O65 W9 1.931(8) . ?
O65 W10 1.905(8) . ?
O66 W8 1.920(8) . ?
O66 W10 1.912(8) . ?
O67 W16 1.726(8) . ?
O68 Pr1 2.510(9) . ?
O69 Pr1 2.510(9) 2_666 ?
O27W O37W 1.74(5) 2_667 ?
O32W O36W 1.79(3) 1_455 ?
O38W O38W 1.21(5) 2_557 ?

loop_
_smtbx_masks_void_nr
_smtbx_masks_void_average_x
_smtbx_masks_void_average_y
_smtbx_masks_void_average_z
_smtbx_masks_void_volume
_smtbx_masks_void_count_electrons
_smtbx_masks_void_content
1 0.000 0.500 0.500 107.8 17.7 ?
